data_1529442
loop_
_publ_author_name
'Guo, Peng'
'Shin, Jiho'
'Greenaway, Alex G.'
'Min, Jung Gi'
'Su, Jie'
'Choi, Hyun June'
'Liu, Leifeng'
'Cox, Paul A.'
'Hong, Suk Bong'
'Wright, Paul A.'
'Zou, Xiaodong'

_publ_section_title
;
 A zeolite family with expanding structural complexity and embedded
 isoreticular structures
;
_journal_coeditor_notes ' ?'
_journal_issue 7563
_journal_name_full Nature
_journal_page_first 74
_journal_page_last 78
_journal_paper_doi 10.1038/nature14575
_journal_techeditor_notes ' ?'
_journal_volume 524
_journal_year 2015
_chemical_formula_moiety Si1106Al334O2880,N38C305Na296O812
_chemical_formula_sum 'C305 Al334 N38 Na296 O3692 Si1106'
_chemical_formula_weight 110164.00
_chemical_name_common as_made_ZSM-25
_chemical_name_systematic ' ?'
_space_group_IT_number 229
_symmetry_cell_setting cubic
_symmetry_Int_Tables_number 229
_symmetry_space_group_name_Hall '-I 4 2 3'
_symmetry_space_group_name_H-M 'I m -3 m'
_cell_angle_alpha 90
_cell_angle_beta 90
_cell_angle_gamma 90
_cell_formula_units_Z 1
_cell_length_a 45.0711(3)
_cell_length_b 45.0711(3)
_cell_length_c 45.0711(3)
_cell_measurement_temperature 298
_cell_volume 91557.6(11)
_computing_structure_refinement TOPAS
_diffrn_ambient_temperature 298
_diffrn_measurement_device_type Rigaku
_diffrn_radiation_probe x-ray
_diffrn_radiation_type synchrotron
_diffrn_radiation_wavelength 0.63248
_exptl_crystal_density_diffrn 1.998
_pd_calc_method 'Rietveld Refinement'
_pd_char_colour white
_pd_instr_location ' ?'
_pd_meas_2theta_range_inc 0.003
_pd_meas_2theta_range_max 45
_pd_meas_2theta_range_min 1.002
_pd_proc_info_excluded_regions ' ?'
_pd_proc_ls_prof_R_factor 0.04145
_pd_proc_ls_prof_wR_expected 0.01869
_pd_proc_ls_prof_wR_factor 0.05374
_pd_spec_mounting ' ?'
_refine_ls_goodness_of_fit_all 2.875
_refine_ls_matrix_type full
_refine_ls_number_parameters 242
_refine_ls_number_restraints 202
_refine_ls_R_Fsqd_factor 0.02492
_refine_ls_shift/su_max 0.002
_reflns_d_resolution_high 0.8170
_reflns_d_resolution_low 31.820
_reflns_limit_h_max 55
_reflns_limit_h_min 0
_reflns_limit_k_max 55
_reflns_limit_k_min 0
_reflns_limit_l_max 54
_reflns_limit_l_min 1
_reflns_number_total 8040
_cod_data_source_file nature14575-s2.cif
_cod_data_source_block as_made_ZSM-25
_cod_database_code 1529442
_refine_ls_r_f_factor 0.01105

loop_
_publ_contact_author_name
_publ_contact_author_address
_publ_contact_author_email
'Xiaodong Zou'
; 
Inorganic and Structural Chemistry and Berzelii Centre 
EXSELENT on Porous Materials, 
Department of Materials and Environmental Chemistry, 
Stockholm University, 
SE-106 91 Stockholm, Sweden.
;
xzou@mmk.su.se
'Paul A. Wright'
; 
EaStCHEM School of Chemistry, University of St Andrews, 
St. Andrews, 
KY16 9ST, UK.
;
paw2@st-andrews.ac.uk
'Suk Bong Hong'
;
Center for Ordered Nanoporous Materials Synthesis, 
School of Environmental Science and Engineering and 
Department of Chemical Engineering,
 POSTECH, Pohang 790-784, Korea.
;
sbhong@postech.ac.kr

loop_
_symmetry_equiv_pos_site_id
_symmetry_equiv_pos_as_xyz
1 x,y,z
2 -x,-y,z
3 -x,y,-z
4 x,-y,-z
5 z,x,y
6 z,-x,-y
7 -z,-x,y
8 -z,x,-y
9 y,z,x
10 -y,z,-x
11 y,-z,-x
12 -y,-z,x
13 y,x,-z
14 -y,-x,-z
15 y,-x,z
16 -y,x,z
17 x,z,-y
18 -x,z,y
19 -x,-z,-y
20 x,-z,y
21 z,y,-x
22 z,-y,x
23 -z,y,x
24 -z,-y,-x
25 -x,-y,-z
26 x,y,-z
27 x,-y,z
28 -x,y,z
29 -z,-x,-y
30 -z,x,y
31 z,x,-y
32 z,-x,y
33 -y,-z,-x
34 y,-z,x
35 -y,z,x
36 y,z,-x
37 -y,-x,z
38 y,x,z
39 -y,x,-z
40 y,-x,-z
41 -x,-z,y
42 x,-z,-y
43 x,z,y
44 -x,z,-y
45 -z,-y,x
46 -z,y,-x
47 z,-y,-x
48 z,y,x
49 x+1/2,y+1/2,z+1/2
50 -x+1/2,-y+1/2,z+1/2
51 -x+1/2,y+1/2,-z+1/2
52 x+1/2,-y+1/2,-z+1/2
53 z+1/2,x+1/2,y+1/2
54 z+1/2,-x+1/2,-y+1/2
55 -z+1/2,-x+1/2,y+1/2
56 -z+1/2,x+1/2,-y+1/2
57 y+1/2,z+1/2,x+1/2
58 -y+1/2,z+1/2,-x+1/2
59 y+1/2,-z+1/2,-x+1/2
60 -y+1/2,-z+1/2,x+1/2
61 y+1/2,x+1/2,-z+1/2
62 -y+1/2,-x+1/2,-z+1/2
63 y+1/2,-x+1/2,z+1/2
64 -y+1/2,x+1/2,z+1/2
65 x+1/2,z+1/2,-y+1/2
66 -x+1/2,z+1/2,y+1/2
67 -x+1/2,-z+1/2,-y+1/2
68 x+1/2,-z+1/2,y+1/2
69 z+1/2,y+1/2,-x+1/2
70 z+1/2,-y+1/2,x+1/2
71 -z+1/2,y+1/2,x+1/2
72 -z+1/2,-y+1/2,-x+1/2
73 -x+1/2,-y+1/2,-z+1/2
74 x+1/2,y+1/2,-z+1/2
75 x+1/2,-y+1/2,z+1/2
76 -x+1/2,y+1/2,z+1/2
77 -z+1/2,-x+1/2,-y+1/2
78 -z+1/2,x+1/2,y+1/2
79 z+1/2,x+1/2,-y+1/2
80 z+1/2,-x+1/2,y+1/2
81 -y+1/2,-z+1/2,-x+1/2
82 y+1/2,-z+1/2,x+1/2
83 -y+1/2,z+1/2,x+1/2
84 y+1/2,z+1/2,-x+1/2
85 -y+1/2,-x+1/2,z+1/2
86 y+1/2,x+1/2,z+1/2
87 -y+1/2,x+1/2,-z+1/2
88 y+1/2,-x+1/2,-z+1/2
89 -x+1/2,-z+1/2,y+1/2
90 x+1/2,-z+1/2,-y+1/2
91 x+1/2,z+1/2,y+1/2
92 -x+1/2,z+1/2,-y+1/2
93 -z+1/2,-y+1/2,x+1/2
94 -z+1/2,y+1/2,-x+1/2
95 z+1/2,-y+1/2,-x+1/2
96 z+1/2,y+1/2,x+1/2

loop_
_atom_site_label
_atom_site_type_symbol
_atom_site_fract_x
_atom_site_fract_y
_atom_site_fract_z
_atom_site_adp_type
_atom_site_U_iso_or_equiv
_atom_site_symmetry_multiplicity
_atom_site_occupancy
_atom_site_calc_flag
_atom_site_refinement_flags
_atom_site_disorder_assembly
_atom_site_disorder_group
Si1 Si 0.85473(9) 0.58416(9) 0.53500(9) Uiso 0.0101 96 0.7681 d . . .
Al1 Al 0.85473(9) 0.58416(9) 0.53500(9) Uiso 0.0101 96 0.2319 d . . .
Si2 Si 0.81152(11) 0.63655(11) 0.53462(12) Uiso 0.0101 96 0.7681 d . . .
Al2 Al 0.81152(11) 0.63655(11) 0.53462(12) Uiso 0.0101 96 0.2319 d . . .
Si3 Si 0.74251(10) 0.64083(10) 0.53401(11) Uiso 0.0101 96 0.7681 d . . .
Al3 Al 0.74251(10) 0.64083(10) 0.53401(11) Uiso 0.0101 96 0.2319 d . . .
Si4 Si 0.70006(4) 0.58437(4) 0.53449(4) Uiso 0.0101 96 0.7681 d . . .
Al4 Al 0.70006(4) 0.58437(4) 0.53449(4) Uiso 0.0101 96 0.2319 d . . .
Si5 Si 0.63219(11) 0.58364(11) 0.53323(11) Uiso 0.0101 96 0.7681 d . . .
Al5 Al 0.63219(11) 0.58364(11) 0.53323(11) Uiso 0.0101 96 0.2319 d . . .
Si6 Si 0.57809(11) 0.08179(11) 0.03486(12) Uiso 0.0101 96 0.7681 d . . .
Al6 Al 0.57809(11) 0.08179(11) 0.03486(12) Uiso 0.0101 96 0.2319 d . . .
Si7 Si 0.53546(11) 0.13894(11) 0.03409(11) Uiso 0.0101 96 0.7681 d . . .
Al7 Al 0.53546(11) 0.13894(11) 0.03409(11) Uiso 0.0101 96 0.2319 d . . .
Si8 Si 0.69524(7) 0.64616(7) 0.81322(7) Uiso 0.0101 96 0.7681 d . . .
Al8 Al 0.69524(7) 0.64616(7) 0.81322(7) Uiso 0.0101 96 0.2319 d . . .
Si9 Si 0.74404(12) 0.57779(11) 0.69562(12) Uiso 0.0101 96 0.7681 d . . .
Al9 Al 0.74404(12) 0.57779(11) 0.69562(12) Uiso 0.0101 96 0.2319 d . . .
Si10 Si 0.69512(9) 0.64538(9) 0.74596(9) Uiso 0.0101 96 0.7681 d . . .
Al10 Al 0.69512(9) 0.64538(9) 0.74596(9) Uiso 0.0101 96 0.2319 d . . .
Si11 Si 0.69422(12) 0.81421(11) 0.57733(11) Uiso 0.0101 96 0.7681 d . . .
Al11 Al 0.69422(12) 0.81421(11) 0.57733(11) Uiso 0.0101 96 0.2319 d . . .
Si12 Si 0.96522(11) 0.69701(12) 0.64720(11) Uiso 0.0101 96 0.7681 d . . .
Al12 Al 0.96522(11) 0.69701(12) 0.64720(11) Uiso 0.0101 96 0.2319 d . . .
Si13 Si 0.92287(11) 0.80525(12) 0.53349(12) Uiso 0.0101 96 0.7681 d . . .
Al13 Al 0.92287(11) 0.80525(12) 0.53349(12) Uiso 0.0101 96 0.2319 d . . .
Si14 Si 0.92226(11) 0.35327(10) 0.75003(9) Uiso 0.0101 96 0.7681 d . . .
Al14 Al 0.92226(11) 0.35327(10) 0.75003(9) Uiso 0.0101 96 0.2319 d . . .
Si15 Si 0.75 0.35296(11) 0.14704(11) Uiso 0.0101 48 0.7681 d . . .
Al15 Al 0.75 0.35296(11) 0.14704(11) Uiso 0.0101 48 0.2319 d . . .
Si16 Si 0.25 0.92261(12) 0.57739(12) Uiso 0.0101 48 0.7681 d . . .
Al16 Al 0.25 0.92261(12) 0.57739(12) Uiso 0.0101 48 0.2319 d . . .
O1 O 0.83179(11) 0.60929(10) 0.54794(17) Uiso 0.0152 96 1 d . . .
O2 O 0.77609(9) 0.62815(19) 0.5395(2) Uiso 0.0152 96 1 d . . .
O3 O 0.71934(8) 0.61451(8) 0.54237(17) Uiso 0.0152 96 1 d . . .
O4 O 0.66549(7) 0.59549(10) 0.5388(2) Uiso 0.0152 96 1 d . . .
O5 O 0.11106(9) 0.59214(15) 0.5433(2) Uiso 0.0152 96 1 d . . .
O6 O 0.55625(11) 0.11056(10) 0.04290(19) Uiso 0.0152 96 1 d . . .
O7 O 0.68580(19) 0.61204(8) 0.8218(2) Uiso 0.0152 96 1 d . . .
O8 O 0.70929(8) 0.77985(7) 0.6485(2) Uiso 0.0152 96 1 d . . .
O9 O 0.7368(2) 0.68556(19) 0.61146(8) Uiso 0.0152 96 1 d . . .
O11 O 0.77898(9) 0.5733(2) 0.7052(2) Uiso 0.0152 96 1 d . . .
O13 O 0.33387(10) 0.55464(13) 0.18102(18) Uiso 0.0152 96 1 d . . .
O14 O 0.33137(11) 0.55522(13) 0.2649(2) Uiso 0.0152 96 1 d . . .
O16 O 0.93445(18) 0.77883(8) 0.66489(11) Uiso 0.0152 96 1 d . . .
O17 O 0.94296(12) 0.83357(10) 0.45496(16) Uiso 0.0152 96 1 d . . .
O19 O 0.77808(9) 0.93212(16) 0.44400(14) Uiso 0.0152 96 1 d . . .
O20 O 0.77865(8) 0.66593(10) 0.83943(18) Uiso 0.0152 96 1 d . . .
O21 O 0.74041(19) 0.11231(9) 0.34685(15) Uiso 0.0152 96 1 d . . .
O22 O 0.61212(9) 0.07139(14) 0.24207(18) Uiso 0.0152 96 1 d . . .
O23 O 0.88782(9) 0.5383(2) 0.18643(16) Uiso 0.0152 96 1 d . . .
O26 O 0.34126(19) 0.27822(10) 0.05817(13) Uiso 0.0152 96 1 d . . .
O15 O 0.8193(3) 0.3580(3) 0.5 Uiso 0.0152 48 1 d . . .
O18 O 0.9309(3) 0.7949(3) 0.5 Uiso 0.0152 48 1 d . . .
O35 O 0.5725(3) 0.0716(3) 1 Uiso 0.0152 48 1 d . . .
O36 O 0.5447(3) 0.1506(3) 1 Uiso 0.0152 48 1 d . . .
O38 O 0.8492(3) 0.5759(3) 0.5 Uiso 0.0152 48 1 d . . .
O39 O 0.7351(3) 0.6531(3) 0.5 Uiso 0.0152 48 1 d . . .
O40 O 0.7055(3) 0.5736(2) 0.5 Uiso 0.0152 48 1 d . . .
O10 O 0.6241(3) 0.5723(3) 0.5 Uiso 0.0152 48 1 d . . .
O24 O 0.8469(3) 0.5 0.2076(3) Uiso 0.0152 48 1 d . . .
O31 O 0.5665(2) 0.0531(2) 0.0531(2) Uiso 0.0152 48 1 d . . .
O32 O 0.8462(2) 0.55406(17) 0.55406(17) Uiso 0.0152 48 1 d . . .
O33 O 0.7089(2) 0.55735(14) 0.55735(14) Uiso 0.0152 48 1 d . . .
O25 O 0.33324(15) 0.33324(15) 0.0419(3) Uiso 0.0152 48 1 d . . .
O27 O 0.66651(17) 0.66651(17) 0.8206(3) Uiso 0.0152 48 1 d . . .
O28 O 0.7233(2) 0.7233(2) 0.5669(3) Uiso 0.0152 48 1 d . . .
O29 O 0.6113(2) 0.6113(2) 0.5434(3) Uiso 0.0152 48 1 d . . .
O30 O 0.7219(2) 0.6552(3) 0.7219(2) Uiso 0.0152 48 1 d . . .
O34 O 0.625 0.55663(18) 0.55663(18) Uiso 0.0152 48 1 d . . .
O12 O 0.75 0.66314(16) 0.66314(16) Uiso 0.0152 48 1 d . . .
O37 O 0.5 0.13125(15) 0.0396(3) Uiso 0.0152 48 1 d . . .
N1 N 0.14761(14) 0.14761(14) 0.14761(14) Uiso 0.1267 16 0.36 d . . .
C1 C 0.12801(14) 0.12801(14) 0.12801(14) Uiso 0.1267 16 0.36 d . . .
C2 C 0.13747(14) 0.10490(14) 0.10490(14) Uiso 0.1267 48 0.12 d . . .
C3 C 0.16653(14) 0.12816(14) 0.16653(14) Uiso 0.1267 48 0.36 d . . .
C4 C 0.17529(14) 0.09584(14) 0.17529(14) Uiso 0.1267 48 0.36 d . . .
N2 N 0.12633(9) 0.12633(9) 0.12633(9) Uiso 0.1267 16 0.498 d . . .
C5 C 0.14592(9) 0.14592(9) 0.14592(9) Uiso 0.1267 16 0.498 d . . .
C6 C 0.13648(9) 0.16917(9) 0.16917(9) Uiso 0.1267 48 0.1661 d . . .
C7 C 0.10749(9) 0.14592(9) 0.10749(9) Uiso 0.1267 48 0.498 d . . .
C8 C 0.09866(9) 0.17823(9) 0.09866(9) Uiso 0.1267 48 0.498 d . . .
N3 N 0.75530(18) 0.75530(18) 0.75530(18) Uiso 0.1267 16 0.4031 d . . .
C9 C 0.71240(18) 0.71240(18) 0.74668(18) Uiso 0.1267 48 0.1344 d . . .
C10 C 0.73585(18) 0.77412(18) 0.77412(18) Uiso 0.1267 48 0.4031 d . . .
C11 C 0.70354(18) 0.78297(18) 0.78297(18) Uiso 0.1267 48 0.4031 d . . .
C12 C 0.73571(18) 0.73571(18) 0.73571(18) Uiso 0.1267 16 0.4031 d . . .
N4 N 0 0.27798 0 Uiso 0.1267 12 1 d . . .
C13 C 0 0.25821 -0.02734 Uiso 0.1267 48 0.5 d . . .
C14 C 0 0.27481 -0.05742 Uiso 0.1267 48 0.5 d . . .
C15 C -0.02874 0.29767 0 Uiso 0.1267 48 0.5 d . . .
C16 C -0.05882 0.28103 0 Uiso 0.1267 48 0.5 d . . .
N5 N 0 0.5 0 Uiso 0.1267 6 1 d . . .
C17 C 0 0.48023 -0.02734 Uiso 0.1267 48 0.25 d . . .
C18 C 0 0.49683 -0.05742 Uiso 0.1267 48 0.25 d . . .
C19 C 0 0.48024 0.02859 Uiso 0.1267 48 0.25 d . . .
C20 C 0 0.49682 0.05869 Uiso 0.1267 48 0.25 d . . .
Na1 Na 0 0.8541(2) 1 Uiso 0.124(4) 12 0.9617 d . . .
Ow1 O 0 0.8541(2) 1 Uiso 0.124(4) 12 0.039 d . . .
Na2 Na 0 0.7898(3) 0 Uiso 0.124(4) 12 0.0423 d . . .
Ow2 O 0 0.7898(3) 0 Uiso 0.124(4) 12 0.898 d . . .
Na3 Na 0.6300(6) 0 0 Uiso 0.124(4) 12 0.8106 d . . .
Ow3 O 0.6300(6) 0 0 Uiso 0.124(4) 12 0.192 d . . .
Na4 Na 0.4330(3) 0 0 Uiso 0.124(4) 12 0.2005 d . . .
Ow4 O 0.4330(3) 0 0 Uiso 0.124(4) 12 0.571 d . . .
Na5 Na 0.6104(3) 0.6104(3) 0.2648(3) Uiso 0.124(4) 48 1 d . . .
Ow5 O 0.0963(5) 0.6912(6) 0.0963(5) Uiso 0.124(4) 48 1 d . . .
Ow6 O 0.7222(3) 0.0563(3) 0.0563(3) Uiso 0.124(4) 48 1 d . . .
Ow7 O 0.1195(5) 0.6580(6) 0.1195(5) Uiso 0.124(4) 48 1 d . . .
Na6 Na 0.38979(19) 0.61021(19) 0.03286(17) Uiso 0.124(4) 48 0.5 d . . .
Ow8 O 0.38979(19) 0.61021(19) 0.03286(17) Uiso 0.124(4) 48 0.5 d . . .
Ow9 O 0.05701(17) 0.5 0.94299(17) Uiso 0.124(4) 24 1 d . . .
Na10 Na 0.6959(4) 0.8999(3) 0.6959(4) Uiso 0.124(4) 48 0.373 d . . .
Ow10 O 0.6959(4) 0.8999(3) 0.6959(4) Uiso 0.124(4) 48 0.63 d . . .
Na11 Na 0.22980(13) 0.6529(6) 0.77020(13) Uiso 0.124(4) 48 0.627 d . . .
Ow11 O 0.5 0.2702(7) 0.2702(7) Uiso 0.124(4) 24 1 d . . .
Na13 Na 0.34286(13) 0.5433(5) 0.65714(13) Uiso 0.124(4) 48 0.5 d . . .
Ow13 O 0.34286(13) 0.5433(5) 0.65714(13) Uiso 0.124(4) 48 0.5 d . . .
Na7 Na 0.89601(19) 0.53356(12) 0.3115(2) Uiso 0.124(4) 96 0.25 d . . .
Ow16 O 0.89601(19) 0.53356(12) 0.3115(2) Uiso 0.124(4) 96 0.75 d . . .
Na8 Na 0.5 0.0571(3) 0.2742(3) Uiso 0.124(4) 48 1 d . . .
Na9 Na 0.2738(4) 0.5 0.8191(4) Uiso 0.124(4) 48 1 d . . .
Na12 Na 0.0814(7) 0.9186(7) 0.9186(7) Uiso 0.124(4) 16 0.515 d . . .
Ow12 O 0.3891(5) 0.6109(5) 0.6109(5) Uiso 0.124(4) 16 0.142 d . . .
Ow14 O 0.8364(5) 0.8364(5) 0.8364(5) Uiso 0.124(4) 16 0.142 d . . .
Ow15 O 0.7812(3) 0.7812(3) 0.7812(3) Uiso 0.124(4) 16 0.1938 d . . .
Ow17 O 0.9114(3) 1 0 Uiso 0.124(4) 12 1 d . . .
Ow18 O 0.125 0.5819(6) 0.875 Uiso 0.124(4) 48 1 d . . .
Ow19 O 0.9706(7) 0.0493(3) 0.0493(3) Uiso 0.124(4) 48 0.861 d . . .
Ow20 O 0.4889(6) 0.8863(5) 0.6637(4) Uiso 0.124(4) 96 0.866 d . . .
Ow21 O 0.2799(4) 0.7380(4) 0.0374(4) Uiso 0.124(4) 96 1 d . . .
Ow22 O 0.2763(9) 0.5 0 Uiso 0.124(4) 24 1 d . . .
Ow23 O 0.1017(4) 0.3872(5) 0.8443(4) Uiso 0.124(4) 96 1 d . . .
Ow24 O 0.13599(15) 0.8003(3) 0.86401(15) Uiso 0.124(4) 48 0.862 d . . .

loop_
_atom_type_symbol
_atom_type_scat_dispersion_real
_atom_type_scat_dispersion_imag
_atom_type_scat_source
C 0.0033 0.0016 'International Tables Vol C tables 4.2.6.8 and 6.1.1.1'
Al 0.0645 0.0514 'International Tables Vol C tables 4.2.6.8 and 6.1.1.1'
N 0.0061 0.0033 'International Tables Vol C tables 4.2.6.8 and 6.1.1.1'
Na 0.0362 0.0249 'International Tables Vol C tables 4.2.6.8 and 6.1.1.1'
O 0.0106 0.0060 'International Tables Vol C tables 4.2.6.8 and 6.1.1.1'
Si 0.0817 0.0704 'International Tables Vol C tables 4.2.6.8 and 6.1.1.1'

loop_
_geom_angle_atom_site_label_1
_geom_angle_atom_site_label_2
_geom_angle_atom_site_label_3
_geom_angle_site_symmetry_1
_geom_angle_site_symmetry_2
_geom_angle_site_symmetry_3
_geom_angle
Al1 Si1 O1 . . . 0
Al1 Si1 O5 . . 28_655 0
Al1 Si1 O38 . . . 0
Al1 Si1 O32 . . . 0
O1 Si1 O5 . . 28_655 111.3(4)
O1 Si1 O38 . . . 113.8(6)
O1 Si1 O32 . . . 103.6(4)
O5 Si1 O38 28_655 . . 114.5(6)
O5 Si1 O32 28_655 . . 106.4(5)
O38 Si1 O32 . . . 106.2(6)
Si1 Al1 O1 . . . 0
Si1 Al1 O5 . . 28_655 0
Si1 Al1 O38 . . . 0
Si1 Al1 O32 . . . 0
O1 Al1 O5 . . 28_655 111.3(4)
O1 Al1 O38 . . . 113.8(6)
O1 Al1 O32 . . . 103.6(4)
O5 Al1 O38 28_655 . . 114.5(6)
O5 Al1 O32 28_655 . . 106.4(5)
O38 Al1 O32 . . . 106.2(6)
Al2 Si2 O1 . . . 0
Al2 Si2 O2 . . . 0
Al2 Si2 O13 . . 7_665 0
Al2 Si2 O15 . . 4_566 0
O1 Si2 O2 . . . 108.4(4)
O1 Si2 O13 . . 7_665 107.0(4)
O1 Si2 O15 . . 4_566 110.2(6)
O2 Si2 O13 . . 7_665 108.0(5)
O2 Si2 O15 . . 4_566 111.9(6)
O13 Si2 O15 7_665 . 4_566 111.2(5)
Si2 Al2 O1 . . . 0
Si2 Al2 O2 . . . 0
Si2 Al2 O13 . . 7_665 0
Si2 Al2 O15 . . 4_566 0
O1 Al2 O2 . . . 108.4(4)
O1 Al2 O13 . . 7_665 107.0(4)
O1 Al2 O15 . . 4_566 110.2(6)
O2 Al2 O13 . . 7_665 108.0(5)
O2 Al2 O15 . . 4_566 111.9(6)
O13 Al2 O15 7_665 . 4_566 111.2(5)
Al3 Si3 O2 . . . 0
Al3 Si3 O3 . . . 0
Al3 Si3 O14 . . 7_665 0
Al3 Si3 O39 . . . 0
O2 Si3 O3 . . . 107.7(4)
O2 Si3 O14 . . 7_665 111.9(5)
O2 Si3 O39 . . . 116.2(6)
O3 Si3 O14 . . 7_665 107.3(4)
O3 Si3 O39 . . . 109.2(6)
O14 Si3 O39 7_665 . . 104.3(5)
Si3 Al3 O2 . . . 0
Si3 Al3 O3 . . . 0
Si3 Al3 O14 . . 7_665 0
Si3 Al3 O39 . . . 0
O2 Al3 O3 . . . 107.7(4)
O2 Al3 O14 . . 7_665 111.9(5)
O2 Al3 O39 . . . 116.2(6)
O3 Al3 O14 . . 7_665 107.3(4)
O3 Al3 O39 . . . 109.2(6)
O14 Al3 O39 7_665 . . 104.3(5)
Al4 Si4 O3 . . . 0
Al4 Si4 O4 . . . 0
Al4 Si4 O40 . . . 0
Al4 Si4 O33 . . . 0
O3 Si4 O4 . . . 102.8(2)
O3 Si4 O40 . . . 111.6(5)
O3 Si4 O33 . . . 110.3(4)
O4 Si4 O40 . . . 110.0(6)
O4 Si4 O33 . . . 112.3(4)
O40 Si4 O33 . . . 109.7(4)
Si4 Al4 O3 . . . 0
Si4 Al4 O4 . . . 0
Si4 Al4 O40 . . . 0
Si4 Al4 O33 . . . 0
O3 Al4 O4 . . . 102.8(2)
O3 Al4 O40 . . . 111.6(5)
O3 Al4 O33 . . . 110.3(4)
O4 Al4 O40 . . . 110.0(6)
O4 Al4 O33 . . . 112.3(4)
O40 Al4 O33 . . . 109.7(4)
Al5 Si5 O4 . . . 0
Al5 Si5 O10 . . . 0
Al5 Si5 O29 . . . 0
Al5 Si5 O34 . . . 0
Al5 Si5 Na12 . . 52_566 0
O4 Si5 O10 . . . 117.2(6)
O4 Si5 O29 . . . 104.0(5)
O4 Si5 O34 . . . 109.2(4)
O4 Si5 Na12 . . 52_566 125.3(7)
O10 Si5 O29 . . . 111.8(7)
O10 Si5 O34 . . . 108.3(6)
O10 Si5 Na12 . . 52_566 117.5(8)
O29 Si5 O34 . . . 105.7(6)
O29 Si5 Na12 . . 52_566 53.8(7)
O34 Si5 Na12 . . 52_566 52.5(6)
Si5 Al5 Al5 . . 26_556 0
Si5 Al5 O4 . . . 0
Si5 Al5 O10 . . . 0
Si5 Al5 O29 . . . 0
Si5 Al5 O34 . . . 0
Si5 Al5 Na12 . . 52_566 0
Al5 Al5 O4 26_556 . . 99.0(4)
Al5 Al5 O10 26_556 . . 22.8(5)
Al5 Al5 O29 26_556 . . 106.4(6)
Al5 Al5 O34 26_556 . . 129.9(4)
Al5 Al5 Na12 26_556 . 52_566 133.4(6)
O4 Al5 O10 . . . 117.2(6)
O4 Al5 O29 . . . 104.0(5)
O4 Al5 O34 . . . 109.2(4)
O4 Al5 Na12 . . 52_566 125.3(7)
O10 Al5 O29 . . . 111.8(7)
O10 Al5 O34 . . . 108.3(6)
O10 Al5 Na12 . . 52_566 117.5(8)
O29 Al5 O34 . . . 105.7(6)
O29 Al5 Na12 . . 52_566 53.8(7)
O34 Al5 Na12 . . 52_566 52.5(6)
Al6 Si6 O5 . . 49_544 0
Al6 Si6 O6 . . . 0
Al6 Si6 O35 . . 1_554 0
Al6 Si6 O31 . . . 0
O5 Si6 O6 49_544 . . 105.6(4)
O5 Si6 O35 49_544 . 1_554 116.6(6)
O5 Si6 O31 49_544 . . 114.3(6)
O6 Si6 O35 . . 1_554 109.4(6)
O6 Si6 O31 . . . 108.6(5)
O35 Si6 O31 1_554 . . 102.2(6)
Si6 Al6 Al6 . . 43_555 0
Si6 Al6 O5 . . 49_544 0
Si6 Al6 O6 . . . 0
Si6 Al6 O35 . . 1_554 0
Si6 Al6 O31 . . . 0
Al6 Al6 O5 43_555 . 49_544 92.2(4)
Al6 Al6 O6 43_555 . . 113.3(4)
Al6 Al6 O35 43_555 . 1_554 118.3(5)
Al6 Al6 O31 43_555 . . 22.5(4)
O5 Al6 O6 49_544 . . 105.6(4)
O5 Al6 O35 49_544 . 1_554 116.6(6)
O5 Al6 O31 49_544 . . 114.3(6)
O6 Al6 O35 . . 1_554 109.4(6)
O6 Al6 O31 . . . 108.6(5)
O35 Al6 O31 1_554 . . 102.2(6)
Al7 Si7 O6 . . . 0
Al7 Si7 O17 . . 24_666 0
Al7 Si7 O37 . . . 0
O6 Si7 O17 . . 24_666 106.4(4)
O6 Si7 O37 . . . 110.7(4)
O17 Si7 O37 24_666 . . 108.2(5)
Si7 Al7 O6 . . . 0
Si7 Al7 O17 . . 24_666 0
Si7 Al7 O36 . . 1_554 0
Si7 Al7 O37 . . . 0
O6 Al7 O17 . . 24_666 106.4(4)
O6 Al7 O36 . . 1_554 108.9(6)
O6 Al7 O37 . . . 110.7(4)
O17 Al7 O36 24_666 . 1_554 105.7(5)
O17 Al7 O37 24_666 . . 108.2(5)
O36 Al7 O37 1_554 . . 116.4(7)
Al8 Si8 O7 . . . 0
Al8 Si8 O8 . . 43_555 0
Al8 Si8 O20 . . 67_666 0
Al8 Si8 O27 . . . 0
O7 Si8 O8 . . 43_555 112.2(5)
O7 Si8 O20 . . 67_666 114.9(4)
O7 Si8 O27 . . . 105.9(5)
O8 Si8 O20 43_555 . 67_666 102.9(3)
O8 Si8 O27 43_555 . . 117.4(6)
O20 Si8 O27 67_666 . . 103.4(5)
Si8 Al8 O7 . . . 0
Si8 Al8 O8 . . 43_555 0
Si8 Al8 O20 . . 67_666 0
Si8 Al8 O27 . . . 0
O7 Al8 O8 . . 43_555 112.2(5)
O7 Al8 O20 . . 67_666 114.9(4)
O7 Al8 O27 . . . 105.9(5)
O8 Al8 O20 43_555 . 67_666 102.9(3)
O8 Al8 O27 43_555 . . 117.4(6)
O20 Al8 O27 67_666 . . 103.4(5)
Al9 Si9 O9 . . 43_555 0
Al9 Si9 O11 . . . 0
Al9 Si9 O14 . . 46_656 0
Al9 Si9 O28 . . 9_555 0
O9 Si9 O11 43_555 . . 112.5(5)
O9 Si9 O14 43_555 . 46_656 109.0(5)
O9 Si9 O28 43_555 . 9_555 112.3(6)
O11 Si9 O14 . . 46_656 110.8(5)
O11 Si9 O28 . . 9_555 107.9(5)
O14 Si9 O28 46_656 . 9_555 104.0(5)
Si9 Al9 O9 . . 43_555 0
Si9 Al9 O11 . . . 0
Si9 Al9 O14 . . 46_656 0
Si9 Al9 O28 . . 9_555 0
O9 Al9 O11 43_555 . . 112.5(5)
O9 Al9 O14 43_555 . 46_656 109.0(5)
O9 Al9 O28 43_555 . 9_555 112.3(6)
O11 Al9 O14 . . 46_656 110.8(5)
O11 Al9 O28 . . 9_555 107.9(5)
O14 Al9 O28 46_656 . 9_555 104.0(5)
Al10 Si10 O8 . . 43_555 0
Al10 Si10 O9 . . 9_555 0
Al10 Si10 O12 . . 9_555 0
O8 Si10 O9 43_555 . 9_555 114.3(5)
O8 Si10 O12 43_555 . 9_555 101.1(3)
O9 Si10 O12 9_555 . 9_555 104.4(4)
Si10 Al10 O8 . . 43_555 0
Si10 Al10 O9 . . 9_555 0
Si10 Al10 O30 . . . 0
Si10 Al10 O12 . . 9_555 0
O8 Al10 O9 43_555 . 9_555 114.3(5)
O8 Al10 O30 43_555 . . 107.2(4)
O8 Al10 O12 43_555 . 9_555 101.1(3)
O9 Al10 O30 9_555 . . 105.7(5)
O9 Al10 O12 9_555 . 9_555 104.4(4)
O30 Al10 O12 . . 9_555 124.6(5)
Al11 Si11 O7 . . 43_555 0
Al11 Si11 O11 . . 5_555 0
Al11 Si11 O13 . . 41_665 0
Al11 Si11 O16 . . 81_666 0
O7 Si11 O11 43_555 . 5_555 111.7(5)
O7 Si11 O13 43_555 . 41_665 112.8(5)
O7 Si11 O16 43_555 . 81_666 111.2(5)
O11 Si11 O13 5_555 . 41_665 106.6(5)
O11 Si11 O16 5_555 . 81_666 107.0(5)
O13 Si11 O16 41_665 . 81_666 107.3(4)
Si11 Al11 O7 . . 43_555 0
Si11 Al11 O11 . . 5_555 0
Si11 Al11 O13 . . 41_665 0
Si11 Al11 O16 . . 81_666 0
O7 Al11 O11 43_555 . 5_555 111.7(5)
O7 Al11 O13 43_555 . 41_665 112.8(5)
O7 Al11 O16 43_555 . 81_666 111.2(5)
O11 Al11 O13 5_555 . 41_665 106.6(5)
O11 Al11 O16 5_555 . 81_666 107.0(5)
O13 Al11 O16 41_665 . 81_666 107.3(4)
Al12 Si12 O23 . . 58_656 0
Al12 Si12 O26 . . 24_666 0
Al12 Si12 O24 . . 58_656 0
Al12 Si12 O25 . . 24_666 0
O23 Si12 O26 58_656 . 24_666 116.2(5)
O23 Si12 O24 58_656 . 58_656 109.1(6)
O23 Si12 O25 58_656 . 24_666 104.6(5)
O26 Si12 O24 24_666 . 58_656 111.4(6)
O26 Si12 O25 24_666 . 24_666 105.7(5)
O24 Si12 O25 58_656 . 24_666 109.5(7)
Si12 Al12 O23 . . 58_656 0
Si12 Al12 O26 . . 24_666 0
Si12 Al12 O24 . . 58_656 0
Si12 Al12 O25 . . 24_666 0
O23 Al12 O26 58_656 . 24_666 116.2(5)
O23 Al12 O24 58_656 . 58_656 109.1(6)
O23 Al12 O25 58_656 . 24_666 104.6(5)
O26 Al12 O24 24_666 . 58_656 111.4(6)
O26 Al12 O25 24_666 . 24_666 105.7(5)
O24 Al12 O25 58_656 . 24_666 109.5(7)
Al13 Si13 O17 . . 26_556 0
Al13 Si13 O19 . . 13_556 0
Al13 Si13 O23 . . 20_565 0
Al13 Si13 O18 . . . 0
O17 Si13 O19 26_556 . 13_556 104.0(4)
O17 Si13 O23 26_556 . 20_565 108.1(4)
O17 Si13 O18 26_556 . . 113.3(6)
O19 Si13 O23 13_556 . 20_565 109.4(5)
O19 Si13 O18 13_556 . . 107.6(6)
O23 Si13 O18 20_565 . . 113.9(6)
Si13 Al13 O17 . . 26_556 0
Si13 Al13 O19 . . 13_556 0
Si13 Al13 O23 . . 20_565 0
Si13 Al13 O18 . . . 0
O17 Al13 O19 26_556 . 13_556 104.0(4)
O17 Al13 O23 26_556 . 20_565 108.1(4)
O17 Al13 O18 26_556 . . 113.3(6)
O19 Al13 O23 13_556 . 20_565 109.4(5)
O19 Al13 O18 13_556 . . 107.6(6)
O23 Al13 O18 20_565 . . 113.9(6)
Al14 Si14 O16 . . 20_565 0
Al14 Si14 O21 . . 35_655 0
Al14 Si14 O22 . . 14_666 0
Al14 Si14 O26 . . 8_656 0
O16 Si14 O21 20_565 . 35_655 116.2(5)
O16 Si14 O22 20_565 . 14_666 104.4(4)
O16 Si14 O26 20_565 . 8_656 105.7(4)
O21 Si14 O22 35_655 . 14_666 113.2(4)
O21 Si14 O26 35_655 . 8_656 104.3(4)
O22 Si14 O26 14_666 . 8_656 113.1(5)
Si14 Al14 O16 . . 20_565 0
Si14 Al14 O21 . . 35_655 0
Si14 Al14 O22 . . 14_666 0
Si14 Al14 O26 . . 8_656 0
Si14 Al14 Na10 . . 15_565 0
O16 Al14 O21 20_565 . 35_655 116.2(5)
O16 Al14 O22 20_565 . 14_666 104.4(4)
O16 Al14 O26 20_565 . 8_656 105.7(4)
O16 Al14 Na10 20_565 . 15_565 109.9(4)
O21 Al14 O22 35_655 . 14_666 113.2(4)
O21 Al14 O26 35_655 . 8_656 104.3(4)
O21 Al14 Na10 35_655 . 15_565 54.8(4)
O22 Al14 O26 14_666 . 8_656 113.1(5)
O22 Al14 Na10 14_666 . 15_565 145.4(5)
O26 Al14 Na10 8_656 . 15_565 52.8(4)
Al15 Si15 O20 . . 4_566 0
Al15 Si15 O20 . . 66_644 0
Al15 Si15 O21 . . 73_655 0
Al15 Si15 O21 . . 43_555 0
O20 Si15 O20 4_566 . 66_644 103.2(4)
O20 Si15 O21 4_566 . 73_655 102.8(4)
O20 Si15 O21 4_566 . 43_555 117.8(5)
O20 Si15 O21 66_644 . 73_655 117.8(5)
O20 Si15 O21 66_644 . 43_555 102.8(4)
O21 Si15 O21 73_655 . 43_555 112.7(4)
Si15 Al15 O20 . . 4_566 0
Si15 Al15 O20 . . 66_644 0
Si15 Al15 O21 . . 73_655 0
Si15 Al15 O21 . . 43_555 0
O20 Al15 O20 4_566 . 66_644 103.2(4)
O20 Al15 O21 4_566 . 73_655 102.8(4)
O20 Al15 O21 4_566 . 43_555 117.8(5)
O20 Al15 O21 66_644 . 73_655 117.8(5)
O20 Al15 O21 66_644 . 43_555 102.8(4)
O21 Al15 O21 73_655 . 43_555 112.7(4)
Al16 Si16 O19 . . 3_656 0
Al16 Si16 O19 . . 65_456 0
Al16 Si16 O22 . . 55_565 0
Al16 Si16 O22 . . 22_565 0
O19 Si16 O19 3_656 . 65_456 106.6(4)
O19 Si16 O22 3_656 . 55_565 108.8(4)
O19 Si16 O22 3_656 . 22_565 110.5(4)
O19 Si16 O22 65_456 . 55_565 110.5(4)
O19 Si16 O22 65_456 . 22_565 108.8(4)
O22 Si16 O22 55_565 . 22_565 111.6(4)
Si16 Al16 O19 . . 3_656 0
Si16 Al16 O19 . . 65_456 0
Si16 Al16 O22 . . 55_565 0
Si16 Al16 O22 . . 22_565 0
O19 Al16 O19 3_656 . 65_456 106.6(4)
O19 Al16 O22 3_656 . 55_565 108.8(4)
O19 Al16 O22 3_656 . 22_565 110.5(4)
O19 Al16 O22 65_456 . 55_565 110.5(4)
O19 Al16 O22 65_456 . 22_565 108.8(4)
O22 Al16 O22 55_565 . 22_565 111.6(4)
Si1 O1 Al1 . . . 0.0(5)
Si1 O1 Si2 . . . 137.4(5)
Si1 O1 Al2 . . . 137.4(5)
Al1 O1 Si2 . . . 137.4(5)
Al1 O1 Al2 . . . 137.4(5)
Si2 O1 Al2 . . . 0.0(5)
Si2 O2 Al2 . . . 0.0(5)
Si2 O2 Si3 . . . 142.3(6)
Si2 O2 Al3 . . . 142.3(6)
Al2 O2 Si3 . . . 142.3(6)
Al2 O2 Al3 . . . 142.3(6)
Si3 O2 Al3 . . . 0.0(5)
Si3 O3 Al3 . . . 0.0(5)
Si3 O3 Si4 . . . 152.8(5)
Si3 O3 Al4 . . . 152.8(5)
Al3 O3 Si4 . . . 152.8(5)
Al3 O3 Al4 . . . 152.8(5)
Si4 O3 Al4 . . . 0.0(5)
Si4 O4 Al4 . . . 0.0(5)
Si4 O4 Si5 . . . 139.5(4)
Si4 O4 Al5 . . . 139.5(4)
Al4 O4 Si5 . . . 139.5(4)
Al4 O4 Al5 . . . 139.5(4)
Si5 O4 Al5 . . . 0.0(5)
Si1 O5 Al1 28_655 . 28_655 0.0(5)
Si1 O5 Si6 28_655 . 49_455 139.4(6)
Si1 O5 Al6 28_655 . 49_455 139.4(6)
Al1 O5 Si6 28_655 . 49_455 139.4(6)
Al1 O5 Al6 28_655 . 49_455 139.4(6)
Si6 O5 Al6 49_455 . 49_455 0.0(5)
Si6 O6 Al6 . . . 0.0(5)
Si6 O6 Si7 . . . 153.4(6)
Si6 O6 Al7 . . . 153.4(6)
Al6 O6 Si7 . . . 153.4(6)
Al6 O6 Al7 . . . 153.4(6)
Si7 O6 Al7 . . . 0.0(5)
Si8 O7 Al8 . . . 0.0(5)
Si8 O7 Si11 . . 43_555 141.4(6)
Si8 O7 Al11 . . 43_555 141.4(6)
Al8 O7 Si11 . . 43_555 141.4(6)
Al8 O7 Al11 . . 43_555 141.4(6)
Si11 O7 Al11 43_555 . 43_555 0.0(5)
Si8 O8 Al8 43_555 . 43_555 0.0(5)
Si8 O8 Si10 43_555 . 43_555 133.7(3)
Si8 O8 Al10 43_555 . 43_555 133.7(3)
Al8 O8 Si10 43_555 . 43_555 133.7(3)
Al8 O8 Al10 43_555 . 43_555 133.7(3)
Si10 O8 Al10 43_555 . 43_555 0.0(5)
Si9 O9 Al9 43_555 . 43_555 0.0(5)
Si9 O9 Si10 43_555 . 5_555 138.6(6)
Si9 O9 Al10 43_555 . 5_555 138.6(6)
Al9 O9 Si10 43_555 . 5_555 138.6(6)
Al9 O9 Al10 43_555 . 5_555 138.6(6)
Si10 O9 Al10 5_555 . 5_555 0.0(5)
Si9 O11 Al9 . . . 0.0(5)
Si9 O11 Si11 . . 9_555 144.7(6)
Si9 O11 Al11 . . 9_555 144.7(6)
Al9 O11 Si11 . . 9_555 144.7(6)
Al9 O11 Al11 . . 9_555 144.7(6)
Si11 O11 Al11 9_555 . 9_555 0.0(5)
Si2 O13 Al2 10_656 . 10_656 0.0(5)
Si2 O13 Si11 10_656 . 44_656 160.1(6)
Si2 O13 Al11 10_656 . 44_656 160.1(6)
Al2 O13 Si11 10_656 . 44_656 160.1(6)
Al2 O13 Al11 10_656 . 44_656 160.1(6)
Si11 O13 Al11 44_656 . 44_656 0.0(5)
Si3 O14 Al3 10_656 . 10_656 0.0(5)
Si3 O14 Si9 10_656 . 46_656 153.7(7)
Si3 O14 Al9 10_656 . 46_656 153.7(7)
Al3 O14 Si9 10_656 . 46_656 153.7(7)
Al3 O14 Al9 10_656 . 46_656 153.7(7)
Si9 O14 Al9 46_656 . 46_656 0.0(5)
Si11 O16 Al11 77_666 . 77_666 0.0(5)
Si11 O16 Si14 77_666 . 17_556 140.9(6)
Si11 O16 Al14 77_666 . 17_556 140.9(6)
Al11 O16 Si14 77_666 . 17_556 140.9(6)
Al11 O16 Al14 77_666 . 17_556 140.9(6)
Si14 O16 Al14 17_556 . 17_556 0.0(5)
Si7 O17 Al7 24_666 . 24_666 0.0(5)
Si7 O17 Si13 24_666 . 26_556 146.3(5)
Si7 O17 Al13 24_666 . 26_556 146.3(5)
Al7 O17 Si13 24_666 . 26_556 146.3(5)
Al7 O17 Al13 24_666 . 26_556 146.3(5)
Si13 O17 Al13 26_556 . 26_556 0.0(5)
Si13 O19 Al13 13_556 . 13_556 0.0(5)
Si13 O19 Si16 13_556 . 3_656 150.1(5)
Si13 O19 Al16 13_556 . 3_656 150.1(5)
Al13 O19 Si16 13_556 . 3_656 150.1(5)
Al13 O19 Al16 13_556 . 3_656 150.1(5)
Si16 O19 Al16 3_656 . 3_656 0.0(5)
Si8 O20 Al8 67_666 . 67_666 0.0(5)
Si8 O20 Si15 67_666 . 4_566 134.9(6)
Si8 O20 Al15 67_666 . 4_566 134.9(6)
Al8 O20 Si15 67_666 . 4_566 134.9(6)
Al8 O20 Al15 67_666 . 4_566 134.9(6)
Si15 O20 Al15 4_566 . 4_566 0.0(5)
Si14 O21 Al14 32_565 . 32_565 0.0(5)
Si14 O21 Si15 32_565 . 73_655 143.4(6)
Si14 O21 Al15 32_565 . 73_655 143.4(6)
Al14 O21 Si15 32_565 . 73_655 143.4(6)
Al14 O21 Al15 32_565 . 73_655 143.4(6)
Si15 O21 Al15 73_655 . 73_655 0.0(5)
Si14 O22 Al14 14_666 . 14_666 0.0(5)
Si14 O22 Si16 14_666 . 58_645 147.7(5)
Si14 O22 Al16 14_666 . 58_645 147.7(5)
Al14 O22 Si16 14_666 . 58_645 147.7(5)
Al14 O22 Al16 14_666 . 58_645 147.7(5)
Si16 O22 Al16 58_645 . 58_645 0.0(5)
Si12 O23 Al12 55_664 . 55_664 0.0(5)
Si12 O23 Si13 55_664 . 17_556 147.1(6)
Si12 O23 Al13 55_664 . 17_556 147.1(6)
Al12 O23 Si13 55_664 . 17_556 147.1(6)
Al12 O23 Al13 55_664 . 17_556 147.1(6)
Si13 O23 Al13 17_556 . 17_556 0.0(5)
Si12 O26 Al12 24_666 . 24_666 0.0(5)
Si12 O26 Si14 24_666 . 11_566 141.1(6)
Si12 O26 Al14 24_666 . 11_566 141.1(6)
Al12 O26 Si14 24_666 . 11_566 141.1(6)
Al12 O26 Al14 24_666 . 11_566 141.1(6)
Si14 O26 Al14 11_566 . 11_566 0.0(5)
Si2 O15 Si2 4_566 . 27_565 149.2(9)
Si2 O15 Al2 4_566 . 4_566 0.0(5)
Si2 O15 Al2 4_566 . 27_565 149.2(9)
Si2 O15 Al2 27_565 . 4_566 149.2(9)
Si2 O15 Al2 27_565 . 27_565 0.0(5)
Al2 O15 Al2 4_566 . 27_565 149.2(9)
Si13 O18 Si13 . . 26_556 137.3(9)
Si13 O18 Al13 . . . 0.0(5)
Si13 O18 Al13 . . 26_556 137.3(9)
Si13 O18 Al13 26_556 . . 137.3(9)
Si13 O18 Al13 26_556 . 26_556 0.0(5)
Al13 O18 Al13 . . 26_556 137.3(9)
Si6 O35 Si6 1_556 . 26_556 143.0(9)
Si6 O35 Al6 1_556 . 1_556 0.0(5)
Si6 O35 Al6 1_556 . 26_556 143.0(9)
Si6 O35 Al6 26_556 . 1_556 143.0(9)
Si6 O35 Al6 26_556 . 26_556 0.0(5)
Al6 O35 Al6 1_556 . 26_556 143.0(9)
Al7 O36 Al7 1_556 . 26_556 132.8(9)
Si1 O38 Si1 . . 26_556 148.3(10)
Si1 O38 Al1 . . . 0.0(5)
Si1 O38 Al1 . . 26_556 148.3(10)
Si1 O38 Al1 26_556 . . 148.3(10)
Si1 O38 Al1 26_556 . 26_556 0.0(5)
Al1 O38 Al1 . . 26_556 148.3(10)
Si3 O39 Si3 . . 26_556 134.3(8)
Si3 O39 Al3 . . . 0.0(5)
Si3 O39 Al3 . . 26_556 134.3(8)
Si3 O39 Al3 26_556 . . 134.3(8)
Si3 O39 Al3 26_556 . 26_556 0.0(5)
Al3 O39 Al3 . . 26_556 134.3(8)
Si4 O40 Si4 . . 26_556 141.4(7)
Si4 O40 Al4 . . . 0.0(5)
Si4 O40 Al4 . . 26_556 141.4(7)
Si4 O40 Al4 26_556 . . 141.4(7)
Si4 O40 Al4 26_556 . 26_556 0.0(5)
Al4 O40 Al4 . . 26_556 141.4(7)
Si5 O10 Si5 . . 26_556 134.4(10)
Si5 O10 Al5 . . . 0.0(5)
Si5 O10 Al5 . . 26_556 134.4(10)
Si5 O10 Al5 26_556 . . 134.4(10)
Si5 O10 Al5 26_556 . 26_556 0.0(5)
Al5 O10 Al5 . . 26_556 134.4(10)
Si12 O24 Si12 55_664 . 78_644 141.5(9)
Si12 O24 Al12 55_664 . 55_664 0.0(5)
Si12 O24 Al12 55_664 . 78_644 141.5(9)
Si12 O24 Al12 78_644 . 55_664 141.5(9)
Si12 O24 Al12 78_644 . 78_644 0.0(5)
Al12 O24 Al12 55_664 . 78_644 141.5(9)
Si6 O31 Si6 . . 43_555 135.1(7)
Si6 O31 Al6 . . . 0.0(5)
Si6 O31 Al6 . . 43_555 135.1(7)
Si6 O31 Al6 43_555 . . 135.1(7)
Si6 O31 Al6 43_555 . 43_555 0.0(5)
Al6 O31 Al6 . . 43_555 135.1(7)
Si1 O32 Si1 . . 43_555 143.2(6)
Si1 O32 Al1 . . . 0.0(5)
Si1 O32 Al1 . . 43_555 143.2(6)
Si1 O32 Al1 43_555 . . 143.2(6)
Si1 O32 Al1 43_555 . 43_555 0.0(5)
Al1 O32 Al1 . . 43_555 143.2(6)
Si4 O33 Si4 . . 43_555 150.5(7)
Si4 O33 Al4 . . . 0.0(5)
Si4 O33 Al4 . . 43_555 150.5(7)
Si4 O33 Al4 43_555 . . 150.5(7)
Si4 O33 Al4 43_555 . 43_555 0.0(5)
Al4 O33 Al4 . . 43_555 150.5(7)
Si12 O25 Si12 24_666 . 33_666 147.2(8)
Si12 O25 Al12 24_666 . 24_666 0.0(5)
Si12 O25 Al12 24_666 . 33_666 147.2(8)
Si12 O25 Al12 33_666 . 24_666 147.2(8)
Si12 O25 Al12 33_666 . 33_666 0.0(5)
Al12 O25 Al12 24_666 . 33_666 147.2(8)
Si8 O27 Si8 . . 38_555 149.6(9)
Si8 O27 Al8 . . . 0.0(5)
Si8 O27 Al8 . . 38_555 149.6(9)
Si8 O27 Al8 38_555 . . 149.6(9)
Si8 O27 Al8 38_555 . 38_555 0.0(5)
Al8 O27 Al8 . . 38_555 149.6(9)
Si9 O28 Si9 5_555 . 43_555 141.5(8)
Si9 O28 Al9 5_555 . 5_555 0.0(5)
Si9 O28 Al9 5_555 . 43_555 141.5(8)
Si9 O28 Al9 43_555 . 5_555 141.5(8)
Si9 O28 Al9 43_555 . 43_555 0.0(5)
Al9 O28 Al9 5_555 . 43_555 141.5(8)
Si5 O29 Si5 . . 38_555 143.7(9)
Si5 O29 Al5 . . . 0.0(5)
Si5 O29 Al5 . . 38_555 143.7(9)
Si5 O29 Al5 38_555 . . 143.7(9)
Si5 O29 Al5 38_555 . 38_555 0.0(5)
Al5 O29 Al5 . . 38_555 143.7(9)
Al10 O30 Al10 . . 48_555 148.9(8)
Si5 O34 Si5 . . 43_555 155.8(3)
Si5 O34 Al5 . . . 0.0(5)
Si5 O34 Al5 . . 43_555 155.8(3)
Si5 O34 Al5 43_555 . . 155.8(3)
Si5 O34 Al5 43_555 . 43_555 0.0(5)
Al5 O34 Al5 . . 43_555 155.8(3)
Si10 O12 Si10 5_555 . 48_555 145.7(5)
Si10 O12 Al10 5_555 . 5_555 0.0(5)
Si10 O12 Al10 5_555 . 48_555 145.7(5)
Si10 O12 Al10 48_555 . 5_555 145.7(5)
Si10 O12 Al10 48_555 . 48_555 0.0(5)
Al10 O12 Al10 5_555 . 48_555 145.7(5)
Si7 O37 Si7 . . 28_655 150.2(7)
Si7 O37 Al7 . . . 0.0(5)
Si7 O37 Al7 . . 28_655 150.2(7)
Si7 O37 Al7 28_655 . . 150.2(7)
Si7 O37 Al7 28_655 . 28_655 0.0(5)
Al7 O37 Al7 . . 28_655 150.2(7)
C1 N1 C3 . . . 108.7(5)
C1 N1 C3 . . 5_555 108.7(5)
C1 N1 C3 . . 9_555 108.7(5)
C1 N1 C5 . . . 0.0(5)
C1 N1 C6 . . . 124.7(5)
C1 N1 C6 . . 5_555 124.7(5)
C1 N1 C6 . . 9_555 124.7(5)
C1 N1 Ow14 . . 14_666 180.0(5)
C3 N1 C3 . . 5_555 110.2(5)
C3 N1 C3 . . 9_555 110.2(5)
C3 N1 C5 . . . 109(3)
C3 N1 C6 . . . 101.9(5)
C3 N1 C6 . . 5_555 16.0(3)
C3 N1 C6 . . 9_555 101.9(5)
C3 N1 Ow14 . . 14_666 71.3(11)
C3 N1 C3 5_555 . 9_555 110.2(5)
C3 N1 C5 5_555 . . 109(3)
C3 N1 C6 5_555 . . 101.9(5)
C3 N1 C6 5_555 . 5_555 101.9(5)
C3 N1 C6 5_555 . 9_555 16.0(3)
C3 N1 Ow14 5_555 . 14_666 71.3(11)
C3 N1 C5 9_555 . . 109(3)
C3 N1 C6 9_555 . . 16.0(3)
C3 N1 C6 9_555 . 5_555 101.9(5)
C3 N1 C6 9_555 . 9_555 101.9(5)
C3 N1 Ow14 9_555 . 14_666 71.3(11)
C5 N1 C6 . . . 125(3)
C5 N1 C6 . . 5_555 125(3)
C5 N1 C6 . . 9_555 125(3)
C5 N1 Ow14 . . 14_666 180.0(5)
C6 N1 C6 . . 5_555 90.8(4)
C6 N1 C6 . . 9_555 90.8(4)
C6 N1 Ow14 . . 14_666 55.3(10)
C6 N1 C6 5_555 . 9_555 90.8(4)
C6 N1 Ow14 5_555 . 14_666 55.3(10)
C6 N1 Ow14 9_555 . 14_666 55.3(10)
N1 C1 C2 . . . 128.6(5)
N1 C1 C2 . . 5_555 128.6(5)
N1 C1 C2 . . 9_555 128.6(5)
N1 C1 N2 . . . 180.0(5)
N1 C1 C5 . . . 0.0(5)
N1 C1 C7 . . . 113.0(5)
N1 C1 C7 . . 5_555 113.0(5)
N1 C1 C7 . . 9_555 113.0(5)
N1 C1 Ow12 . . 63_454 180.0(5)
C2 C1 C2 . . 5_555 85.2(5)
C2 C1 C2 . . 9_555 85.2(5)
C2 C1 N2 . . . 51(3)
C2 C1 C5 . . . 128.6(5)
C2 C1 C7 . . . 96.6(5)
C2 C1 C7 . . 5_555 96.6(5)
C2 C1 C7 . . 9_555 15.5(3)
C2 C1 Ow12 . . 63_454 51.4(10)
C2 C1 C2 5_555 . 9_555 85.2(5)
C2 C1 N2 5_555 . . 51(3)
C2 C1 C5 5_555 . . 128.6(5)
C2 C1 C7 5_555 . . 15.5(3)
C2 C1 C7 5_555 . 5_555 96.6(5)
C2 C1 C7 5_555 . 9_555 96.6(5)
C2 C1 Ow12 5_555 . 63_454 51.4(10)
C2 C1 N2 9_555 . . 51(3)
C2 C1 C5 9_555 . . 128.6(5)
C2 C1 C7 9_555 . . 96.6(5)
C2 C1 C7 9_555 . 5_555 15.5(3)
C2 C1 C7 9_555 . 9_555 96.6(5)
C2 C1 Ow12 9_555 . 63_454 51.4(10)
N2 C1 C5 . . . 180.0(5)
N2 C1 C7 . . . 67(3)
N2 C1 C7 . . 5_555 67(3)
N2 C1 C7 . . 9_555 67(3)
N2 C1 Ow12 . . 63_454 0.0(5)
C5 C1 C7 . . . 113.0(5)
C5 C1 C7 . . 5_555 113.0(5)
C5 C1 C7 . . 9_555 113.0(5)
C5 C1 Ow12 . . 63_454 180.0(5)
C7 C1 C7 . . 5_555 105.7(4)
C7 C1 C7 . . 9_555 105.7(4)
C7 C1 Ow12 . . 63_454 67.0(10)
C7 C1 C7 5_555 . 9_555 105.7(4)
C7 C1 Ow12 5_555 . 63_454 67.0(10)
C7 C1 Ow12 9_555 . 63_454 67.0(10)
C1 C2 N2 . . . 4.0(3)
C1 C2 C7 . . 9_555 82.7(11)
C1 C2 Ow12 . . 63_454 56.2(11)
N2 C2 C7 . . 9_555 86.7(11)
N2 C2 Ow12 . . 63_454 52.1(11)
C7 C2 Ow12 9_555 . 63_454 138.9(16)
N1 C3 C4 . . . 147.0(6)
N1 C3 C5 . . . 4.7(3)
N1 C3 C6 . . 5_555 78.2(11)
C4 C3 C5 . . . 142.3(5)
C4 C3 C6 . . 5_555 134.8(12)
C5 C3 C6 . . 5_555 82.8(11)
C3 C4 Na13 . . 69_445 133.0(5)
C1 N2 C2 . . . 125(3)
C1 N2 C2 . . 5_555 125(3)
C1 N2 C2 . . 9_555 125(3)
C1 N2 C5 . . . 0.0(5)
C1 N2 C7 . . . 108(3)
C1 N2 C7 . . 5_555 108(3)
C1 N2 C7 . . 9_555 108(3)
C1 N2 Ow12 . . 63_454 180.0(5)
C2 N2 C2 . . 5_555 91.0(4)
C2 N2 C2 . . 9_555 91.0(4)
C2 N2 C5 . . . 124.6(4)
C2 N2 C7 . . . 102.2(4)
C2 N2 C7 . . 5_555 102.2(4)
C2 N2 C7 . . 9_555 16.1(3)
C2 N2 Ow12 . . 63_454 55.4(11)
C2 N2 C2 5_555 . 9_555 91.0(4)
C2 N2 C5 5_555 . . 124.6(4)
C2 N2 C7 5_555 . . 16.1(3)
C2 N2 C7 5_555 . 5_555 102.2(4)
C2 N2 C7 5_555 . 9_555 102.2(4)
C2 N2 Ow12 5_555 . 63_454 55.4(11)
C2 N2 C5 9_555 . . 124.6(4)
C2 N2 C7 9_555 . . 102.2(4)
C2 N2 C7 9_555 . 5_555 16.1(3)
C2 N2 C7 9_555 . 9_555 102.2(4)
C2 N2 Ow12 9_555 . 63_454 55.4(11)
C5 N2 C7 . . . 108.4(3)
C5 N2 C7 . . 5_555 108.4(3)
C5 N2 C7 . . 9_555 108.4(3)
C5 N2 Ow12 . . 63_454 180.0(5)
C7 N2 C7 . . 5_555 110.5(4)
C7 N2 C7 . . 9_555 110.5(4)
C7 N2 Ow12 . . 63_454 71.6(11)
C7 N2 C7 5_555 . 9_555 110.5(4)
C7 N2 Ow12 5_555 . 63_454 71.6(11)
C7 N2 Ow12 9_555 . 63_454 71.6(11)
N1 C5 C1 . . . 180.0(5)
N1 C5 C3 . . . 67(3)
N1 C5 C3 . . 5_555 67(3)
N1 C5 C3 . . 9_555 67(3)
N1 C5 N2 . . . 180.0(5)
N1 C5 C6 . . . 51(3)
N1 C5 C6 . . 5_555 51(3)
N1 C5 C6 . . 9_555 51(3)
N1 C5 Ow14 . . 14_666 0.0(5)
C1 C5 C3 . . . 113.4(4)
C1 C5 C3 . . 5_555 113.4(4)
C1 C5 C3 . . 9_555 113.4(4)
C1 C5 N2 . . . 0.0(5)
C1 C5 C6 . . . 128.7(4)
C1 C5 C6 . . 5_555 128.7(4)
C1 C5 C6 . . 9_555 128.7(4)
C1 C5 Ow14 . . 14_666 180.0(5)
C3 C5 C3 . . 5_555 105.3(4)
C3 C5 C3 . . 9_555 105.3(4)
C3 C5 N2 . . . 113.4(4)
C3 C5 C6 . . . 96.3(4)
C3 C5 C6 . . 5_555 15.3(3)
C3 C5 C6 . . 9_555 96.3(4)
C3 C5 Ow14 . . 14_666 66.6(9)
C3 C5 C3 5_555 . 9_555 105.3(4)
C3 C5 N2 5_555 . . 113.4(4)
C3 C5 C6 5_555 . . 96.3(4)
C3 C5 C6 5_555 . 5_555 96.3(4)
C3 C5 C6 5_555 . 9_555 15.3(3)
C3 C5 Ow14 5_555 . 14_666 66.6(9)
C3 C5 N2 9_555 . . 113.4(4)
C3 C5 C6 9_555 . . 15.3(3)
C3 C5 C6 9_555 . 5_555 96.3(4)
C3 C5 C6 9_555 . 9_555 96.3(4)
C3 C5 Ow14 9_555 . 14_666 66.6(9)
N2 C5 C6 . . . 128.7(4)
N2 C5 C6 . . 5_555 128.7(4)
N2 C5 C6 . . 9_555 128.7(4)
N2 C5 Ow14 . . 14_666 180.0(5)
C6 C5 C6 . . 5_555 85.0(3)
C6 C5 C6 . . 9_555 85.0(3)
C6 C5 Ow14 . . 14_666 51.3(9)
C6 C5 C6 5_555 . 9_555 85.0(3)
C6 C5 Ow14 5_555 . 14_666 51.3(9)
C6 C5 Ow14 9_555 . 14_666 51.3(9)
N1 C6 C3 . . 9_555 85.9(11)
N1 C6 C5 . . . 4.0(3)
N1 C6 Ow14 . . 14_666 53.6(10)
C3 C6 C5 9_555 . . 81.8(11)
C3 C6 Ow14 9_555 . 14_666 139.5(15)
C5 C6 Ow14 . . 14_666 57.7(10)
C1 C7 C2 . . 5_555 81.8(11)
C1 C7 N2 . . . 4.6(3)
C1 C7 C8 . . . 142.8(4)
C2 C7 N2 5_555 . . 77.1(11)
C2 C7 C8 5_555 . . 135.4(11)
N2 C7 C8 . . . 147.5(4)
C7 C8 Na5 . . 68_454 142.6(4)
N3 N3 C10 62_666 . . 108.6(10)
N3 N3 C10 62_666 . 5_555 108.6(10)
N3 N3 C10 62_666 . 9_555 108.6(10)
N3 N3 C12 62_666 . . 0.0(5)
N3 N3 C12 62_666 . 62_666 180.0(5)
C10 N3 C10 . . 5_555 110.4(7)
C10 N3 C10 . . 9_555 110.4(7)
C10 N3 C12 . . . 108.6(7)
C10 N3 C12 . . 62_666 71.4(10)
C10 N3 C10 5_555 . 9_555 110.4(7)
C10 N3 C12 5_555 . . 108.6(7)
C10 N3 C12 5_555 . 62_666 71.4(10)
C10 N3 C12 9_555 . . 108.6(7)
C10 N3 C12 9_555 . 62_666 71.4(10)
C12 N3 C12 . . 62_666 180.0(5)
C10 C9 C12 72_666 . . 60.9(6)
C10 C9 Ow15 72_666 . 62_666 114.7(10)
C12 C9 Ow15 . . 62_666 53.8(8)
N3 C10 C9 . . 72_666 101.3(8)
N3 C10 C11 . . . 147.3(7)
N3 C10 C12 . . 62_666 27.8(5)
C9 C10 C11 72_666 . . 111.3(8)
C9 C10 C12 72_666 . 62_666 73.5(7)
C11 C10 C12 . . 62_666 175.1(8)
C10 C11 Na11 . . 15_565 139.2(6)
N3 C12 N3 . . 62_666 0.0(5)
N3 C12 C9 . . . 126.3(7)
N3 C12 C9 . . 5_555 126.3(7)
N3 C12 C9 . . 9_555 126.3(7)
N3 C12 C10 . . 62_666 80.8(6)
N3 C12 C10 . . 67_666 80.8(6)
N3 C12 C10 . . 72_666 80.8(6)
N3 C12 Ow15 . . 62_666 180.0(5)
N3 C12 C9 62_666 . . 126.3(11)
N3 C12 C9 62_666 . 5_555 126.3(11)
N3 C12 C9 62_666 . 9_555 126.3(11)
N3 C12 C10 62_666 . 62_666 80.8(10)
N3 C12 C10 62_666 . 67_666 80.8(10)
N3 C12 C10 62_666 . 72_666 80.8(10)
N3 C12 Ow15 62_666 . 62_666 180.0(5)
C9 C12 C9 . . 5_555 88.5(6)
C9 C12 C9 . . 9_555 88.5(6)
C9 C12 C10 . . 62_666 119.5(7)
C9 C12 C10 . . 67_666 119.5(7)
C9 C12 C10 . . 72_666 45.5(5)
C9 C12 Ow15 . . 62_666 53.7(8)
C9 C12 C9 5_555 . 9_555 88.5(6)
C9 C12 C10 5_555 . 62_666 119.5(7)
C9 C12 C10 5_555 . 67_666 45.5(5)
C9 C12 C10 5_555 . 72_666 119.5(7)
C9 C12 Ow15 5_555 . 62_666 53.7(8)
C9 C12 C10 9_555 . 62_666 45.5(5)
C9 C12 C10 9_555 . 67_666 119.5(7)
C9 C12 C10 9_555 . 72_666 119.5(7)
C9 C12 Ow15 9_555 . 62_666 53.7(8)
C10 C12 C10 62_666 . 67_666 117.5(7)
C10 C12 C10 62_666 . 72_666 117.5(7)
C10 C12 Ow15 62_666 . 62_666 99.2(9)
C10 C12 C10 67_666 . 72_666 117.5(7)
C10 C12 Ow15 67_666 . 62_666 99.2(9)
C10 C12 Ow15 72_666 . 62_666 99.2(9)
C13 N4 C13 . . 3_555 108.2574(5)
C13 N4 C13 . . 21_555 69.9185(2)
C13 N4 C13 . . 23_555 69.9185(2)
C13 N4 C15 . . . 109.3405(2)
C13 N4 C15 . . 3_555 109.3405(2)
C13 N4 C15 . . 21_555 178.54
C13 N4 C15 . . 23_555 70.2867(5)
C13 N4 C13 3_555 . 21_555 69.9185(2)
C13 N4 C13 3_555 . 23_555 69.9185(2)
C13 N4 C15 3_555 . . 109.3405(2)
C13 N4 C15 3_555 . 3_555 109.3405(2)
C13 N4 C15 3_555 . 21_555 70.2867(5)
C13 N4 C15 3_555 . 23_555 178.54
C13 N4 C13 21_555 . 23_555 108.2574(5)
C13 N4 C15 21_555 . . 70.2867(5)
C13 N4 C15 21_555 . 3_555 178.54
C13 N4 C15 21_555 . 21_555 109.3405(2)
C13 N4 C15 21_555 . 23_555 109.3405(2)
C13 N4 C15 23_555 . . 178.54
C13 N4 C15 23_555 . 3_555 70.2867(5)
C13 N4 C15 23_555 . 21_555 109.3405(2)
C13 N4 C15 23_555 . 23_555 109.3405(2)
C15 N4 C15 . . 3_555 111.1693(5)
C15 N4 C15 . . 21_555 71.3711(2)
C15 N4 C15 . . 23_555 71.3711(2)
C15 N4 C15 3_555 . 21_555 71.3711(2)
C15 N4 C15 3_555 . 23_555 71.3711(2)
C15 N4 C15 21_555 . 23_555 111.1693(5)
N4 C13 C14 . . . 115.2361(5)
N4 C13 Na2 . . 2_565 96.23(15)
C14 C13 Na2 . . 2_565 148.53(15)
C13 C14 C16 . . 23_555 131.57736(11)
N4 C15 C16 . . . 116.6336(5)
C14 C16 C15 21_555 . . 106.2663(3)
C17 N5 C17 . . 2_565 71.7427(5)
C17 N5 C17 . . 3_555 108.2574(5)
C17 N5 C17 . . 4_565 180.0(5)
C17 N5 C17 . . 21_555 69.9185(2)
C17 N5 C17 . . 22_565 110.0815(2)
C17 N5 C17 . . 23_555 69.9185(2)
C17 N5 C17 . . 24_565 110.0815(2)
C17 N5 C19 . . . 109.4784(5)
C17 N5 C19 . . 2_565 178.78
C17 N5 C19 . . 3_555 1.22
C17 N5 C19 . . 4_565 70.5216(5)
C17 N5 C19 . . 21_555 70.5392(2)
C17 N5 C19 . . 22_565 109.4608(2)
C17 N5 C19 . . 23_555 70.5393(2)
C17 N5 C19 . . 24_565 109.4607(2)
C17 N5 C17 2_565 . 3_555 180.0(5)
C17 N5 C17 2_565 . 4_565 108.2573(5)
C17 N5 C17 2_565 . 21_555 110.0816(2)
C17 N5 C17 2_565 . 22_565 69.9184(2)
C17 N5 C17 2_565 . 23_555 110.0815(2)
C17 N5 C17 2_565 . 24_565 69.9184(2)
C17 N5 C19 2_565 . . 178.78
C17 N5 C19 2_565 . 2_565 109.4783(5)
C17 N5 C19 2_565 . 3_555 70.5217(5)
C17 N5 C19 2_565 . 4_565 1.22
C17 N5 C19 2_565 . 21_555 109.4608(2)
C17 N5 C19 2_565 . 22_565 70.5392(2)
C17 N5 C19 2_565 . 23_555 109.4608(2)
C17 N5 C19 2_565 . 24_565 70.5392(2)
C17 N5 C17 3_555 . 4_565 71.7426(5)
C17 N5 C17 3_555 . 21_555 69.9185(2)
C17 N5 C17 3_555 . 22_565 110.0815(2)
C17 N5 C17 3_555 . 23_555 69.9185(2)
C17 N5 C17 3_555 . 24_565 110.0815(2)
C17 N5 C19 3_555 . . 1.22
C17 N5 C19 3_555 . 2_565 70.5216(5)
C17 N5 C19 3_555 . 3_555 109.4784(5)
C17 N5 C19 3_555 . 4_565 178.78
C17 N5 C19 3_555 . 21_555 70.5393(2)
C17 N5 C19 3_555 . 22_565 109.4608(2)
C17 N5 C19 3_555 . 23_555 70.5393(2)
C17 N5 C19 3_555 . 24_565 109.4607(2)
C17 N5 C17 4_565 . 21_555 110.0815(2)
C17 N5 C17 4_565 . 22_565 69.9184(2)
C17 N5 C17 4_565 . 23_555 110.0815(2)
C17 N5 C17 4_565 . 24_565 69.9184(2)
C17 N5 C19 4_565 . . 70.5217(5)
C17 N5 C19 4_565 . 2_565 1.22
C17 N5 C19 4_565 . 3_555 178.78
C17 N5 C19 4_565 . 4_565 109.4783(5)
C17 N5 C19 4_565 . 21_555 109.4608(2)
C17 N5 C19 4_565 . 22_565 70.5392(2)
C17 N5 C19 4_565 . 23_555 109.4608(2)
C17 N5 C19 4_565 . 24_565 70.5392(2)
C17 N5 C17 21_555 . 22_565 71.7427(5)
C17 N5 C17 21_555 . 23_555 108.2574(5)
C17 N5 C17 21_555 . 24_565 180.0(5)
C17 N5 C19 21_555 . . 70.5392(2)
C17 N5 C19 21_555 . 2_565 109.4608(2)
C17 N5 C19 21_555 . 3_555 70.5393(2)
C17 N5 C19 21_555 . 4_565 109.4607(2)
C17 N5 C19 21_555 . 21_555 109.4784(5)
C17 N5 C19 21_555 . 22_565 178.78
C17 N5 C19 21_555 . 23_555 1.22
C17 N5 C19 21_555 . 24_565 70.5216(5)
C17 N5 C17 22_565 . 23_555 180.0(5)
C17 N5 C17 22_565 . 24_565 108.2573(5)
C17 N5 C19 22_565 . . 109.4608(2)
C17 N5 C19 22_565 . 2_565 70.5392(2)
C17 N5 C19 22_565 . 3_555 109.4608(2)
C17 N5 C19 22_565 . 4_565 70.5392(2)
C17 N5 C19 22_565 . 21_555 178.78
C17 N5 C19 22_565 . 22_565 109.4783(5)
C17 N5 C19 22_565 . 23_555 70.5217(5)
C17 N5 C19 22_565 . 24_565 1.22
C17 N5 C17 23_555 . 24_565 71.7426(5)
C17 N5 C19 23_555 . . 70.5393(2)
C17 N5 C19 23_555 . 2_565 109.4608(2)
C17 N5 C19 23_555 . 3_555 70.5393(2)
C17 N5 C19 23_555 . 4_565 109.4607(2)
C17 N5 C19 23_555 . 21_555 1.22
C17 N5 C19 23_555 . 22_565 70.5216(5)
C17 N5 C19 23_555 . 23_555 109.4784(5)
C17 N5 C19 23_555 . 24_565 178.78
C17 N5 C19 24_565 . . 109.4608(2)
C17 N5 C19 24_565 . 2_565 70.5392(2)
C17 N5 C19 24_565 . 3_555 109.4608(2)
C17 N5 C19 24_565 . 4_565 70.5392(2)
C17 N5 C19 24_565 . 21_555 70.5217(5)
C17 N5 C19 24_565 . 22_565 1.22
C17 N5 C19 24_565 . 23_555 178.78
C17 N5 C19 24_565 . 24_565 109.4783(5)
C19 N5 C19 . . 2_565 69.3007(5)
C19 N5 C19 . . 3_555 110.6993(5)
C19 N5 C19 . . 4_565 180.0(5)
C19 N5 C19 . . 21_555 71.1393(2)
C19 N5 C19 . . 22_565 108.8607(2)
C19 N5 C19 . . 23_555 71.1393(2)
C19 N5 C19 . . 24_565 108.8607(2)
C19 N5 C19 2_565 . 3_555 180.0(5)
C19 N5 C19 2_565 . 4_565 110.6993(5)
C19 N5 C19 2_565 . 21_555 108.8607(2)
C19 N5 C19 2_565 . 22_565 71.1393(2)
C19 N5 C19 2_565 . 23_555 108.8607(2)
C19 N5 C19 2_565 . 24_565 71.1393(2)
C19 N5 C19 3_555 . 4_565 69.3006(5)
C19 N5 C19 3_555 . 21_555 71.1393(2)
C19 N5 C19 3_555 . 22_565 108.8607(2)
C19 N5 C19 3_555 . 23_555 71.1393(2)
C19 N5 C19 3_555 . 24_565 108.8607(2)
C19 N5 C19 4_565 . 21_555 108.8607(2)
C19 N5 C19 4_565 . 22_565 71.1393(2)
C19 N5 C19 4_565 . 23_555 108.8607(2)
C19 N5 C19 4_565 . 24_565 71.1393(2)
C19 N5 C19 21_555 . 22_565 69.3007(5)
C19 N5 C19 21_555 . 23_555 110.6993(5)
C19 N5 C19 21_555 . 24_565 180.0(5)
C19 N5 C19 22_565 . 23_555 180.0(5)
C19 N5 C19 22_565 . 24_565 110.6993(5)
C19 N5 C19 23_555 . 24_565 69.3006(5)
N5 C17 C18 . . . 115.2361(5)
N5 C17 C19 . . 3_555 143.6711(3)
N5 C17 Na4 . . 5_555 95.80(17)
C18 C17 C19 . . 3_555 28.4350(2)
C18 C17 Na4 . . 5_555 148.97(17)
C19 C17 Na4 3_555 . 5_555 120.53(17)
C17 C18 C18 . . 2_565 118.8926(2)
C17 C18 C19 . . 3_555 1.03
C17 C18 C20 . . 3_555 150.6570(2)
C17 C18 C20 . . 4_565 130.20245(12)
C18 C18 C19 2_565 . 3_555 119.9179(2)
C18 C18 C20 2_565 . 3_555 90.45
C18 C18 C20 2_565 . 4_565 11.30988(10)
C19 C18 C20 3_555 . 3_555 149.6317(2)
C19 C18 C20 3_555 . 4_565 131.22780(13)
C20 C18 C20 3_555 . 4_565 79.14055(11)
N5 C19 C17 . . 3_555 35.1080(3)
N5 C19 C18 . . 3_555 115.4317(5)
N5 C19 C20 . . . 116.5023(5)
N5 C19 Na4 . . 5_555 93.46(17)
C17 C19 C18 3_555 . 3_555 150.5397(2)
C17 C19 C20 3_555 . . 151.6103(2)
C17 C19 Na4 3_555 . 5_555 58.35(17)
C18 C19 C20 3_555 . . 1.07
C18 C19 Na4 3_555 . 5_555 151.11(17)
C20 C19 Na4 . . 5_555 150.04(17)
C18 C20 C18 3_555 . 4_565 78.24
C18 C20 C19 3_555 . . 29.2977(2)
C18 C20 C20 3_555 . 2_565 89.55
C18 C20 C19 4_565 . . 107.5374(3)
C18 C20 C20 4_565 . 2_565 11.30993(10)
C19 C20 C20 . . 2_565 118.8473(2)
Ow1 Na1 Na2 . . 1_556 0
C13 Na2 C13 2_565 . 4_565 59.3(3)
C13 Na2 C13 2_565 . 22_565 40.9(2)
C13 Na2 C13 2_565 . 24_565 40.9(2)
C13 Na2 Na1 2_565 . 1_554 150.36(15)
C13 Na2 Ow2 2_565 . . 0
C13 Na2 C13 4_565 . 22_565 40.9(2)
C13 Na2 C13 4_565 . 24_565 40.9(2)
C13 Na2 Na1 4_565 . 1_554 150.36(15)
C13 Na2 Ow2 4_565 . . 0
C13 Na2 C13 22_565 . 24_565 59.3(3)
C13 Na2 Na1 22_565 . 1_554 150.36(15)
C13 Na2 Ow2 22_565 . . 0
C13 Na2 Na1 24_565 . 1_554 150.36(15)
C13 Na2 Ow2 24_565 . . 0
Na1 Na2 Ow2 1_554 . . 0
Ow3 Na3 Na4 . . 2_655 0
C17 Na4 C17 9_555 . 11_555 60.2(3)
C17 Na4 C17 9_555 . 13_555 41.5(2)
C17 Na4 C17 9_555 . 15_555 41.5(2)
C17 Na4 C19 9_555 . 9_555 61.3(3)
C17 Na4 C19 9_555 . 11_555 1.118(4)
C17 Na4 C19 9_555 . 13_555 42.2(2)
C17 Na4 C19 9_555 . 15_555 42.2(2)
C17 Na4 Na3 9_555 . 2_655 149.92(17)
C17 Na4 Ow4 9_555 . . 0
C17 Na4 C17 11_555 . 13_555 41.5(2)
C17 Na4 C17 11_555 . 15_555 41.5(2)
C17 Na4 C19 11_555 . 9_555 1.118(4)
C17 Na4 C19 11_555 . 11_555 61.3(3)
C17 Na4 C19 11_555 . 13_555 42.2(2)
C17 Na4 C19 11_555 . 15_555 42.2(2)
C17 Na4 Na3 11_555 . 2_655 149.92(17)
C17 Na4 Ow4 11_555 . . 0
C17 Na4 C17 13_555 . 15_555 60.2(3)
C17 Na4 C19 13_555 . 9_555 42.2(2)
C17 Na4 C19 13_555 . 11_555 42.2(2)
C17 Na4 C19 13_555 . 13_555 61.3(3)
C17 Na4 C19 13_555 . 15_555 1.118(4)
C17 Na4 Na3 13_555 . 2_655 149.92(17)
C17 Na4 Ow4 13_555 . . 0
C17 Na4 C19 15_555 . 9_555 42.2(2)
C17 Na4 C19 15_555 . 11_555 42.2(2)
C17 Na4 C19 15_555 . 13_555 1.118(4)
C17 Na4 C19 15_555 . 15_555 61.3(3)
C17 Na4 Na3 15_555 . 2_655 149.92(17)
C17 Na4 Ow4 15_555 . . 0
C19 Na4 C19 9_555 . 11_555 62.4(3)
C19 Na4 C19 9_555 . 13_555 43.0(2)
C19 Na4 C19 9_555 . 15_555 43.0(2)
C19 Na4 Na3 9_555 . 2_655 148.81(17)
C19 Na4 Ow4 9_555 . . 0
C19 Na4 C19 11_555 . 13_555 43.0(2)
C19 Na4 C19 11_555 . 15_555 43.0(2)
C19 Na4 Na3 11_555 . 2_655 148.81(17)
C19 Na4 Ow4 11_555 . . 0
C19 Na4 C19 13_555 . 15_555 62.4(3)
C19 Na4 Na3 13_555 . 2_655 148.81(17)
C19 Na4 Ow4 13_555 . . 0
C19 Na4 Na3 15_555 . 2_655 148.81(17)
C19 Na4 Ow4 15_555 . . 0
Na3 Na4 Ow4 2_655 . . 0
C8 Na5 Ow24 65_555 . 68_564 61.8(5)
Na6 Na6 Ow8 14_665 . . 0
Na6 Na6 Ow18 14_665 . 53_454 156.9(5)
Ow8 Na6 Ow18 . . 53_454 0
Al14 Na10 Al14 16_655 . 31_556 145.6(5)
Al14 Na10 Ow10 16_655 . . 0
Al14 Na10 Na11 16_655 . 52_566 100.7(5)
Al14 Na10 Ow10 31_556 . . 0
Al14 Na10 Na11 31_556 . 52_566 100.7(5)
Ow10 Na10 Na11 . . 52_566 0
C11 Na11 Na10 16_655 . 52_466 118.1(4)
C4 Na13 Na13 71_555 . 24_666 154.0(3)
C4 Na13 Ow13 71_555 . . 0
Na13 Na13 Ow13 24_666 . . 0
Na7 Na7 Ow16 27_565 . . 0
Na7 Na7 Na8 27_565 . 16_655 60.8(2)
Na7 Na7 Ow20 27_565 . 13_556 30.8(5)
Na7 Na7 Ow20 27_565 . 40_566 49.8(8)
Ow16 Na7 Na8 . . 16_655 0
Ow16 Na7 Ow20 . . 13_556 0
Ow16 Na7 Ow20 . . 40_566 0
Na8 Na7 Ow20 16_655 . 13_556 88.1(6)
Na8 Na7 Ow20 16_655 . 40_566 105.1(9)
Ow20 Na7 Ow20 13_556 . 40_566 19.0(9)
Na7 Na8 Na7 15_565 . 37_665 58.5(3)
Si5 Na12 Si5 52_466 . 54_466 119.8(10)
Si5 Na12 Si5 52_466 . 59_466 119.8(10)
Si5 Na12 Si5 52_466 . 88_466 58.7(6)
Si5 Na12 Si5 52_466 . 90_466 61.2(6)
Si5 Na12 Si5 52_466 . 95_466 175.2(12)
Si5 Na12 Al5 52_466 . 52_466 0.0(5)
Si5 Na12 Al5 52_466 . 54_466 119.8(10)
Si5 Na12 Al5 52_466 . 59_466 119.8(10)
Si5 Na12 Al5 52_466 . 88_466 58.7(6)
Si5 Na12 Al5 52_466 . 90_466 61.2(6)
Si5 Na12 Al5 52_466 . 95_466 175.2(12)
Si5 Na12 Ow12 52_466 . 61_456 87.7(11)
Si5 Na12 Si5 54_466 . 59_466 119.8(10)
Si5 Na12 Si5 54_466 . 88_466 61.2(6)
Si5 Na12 Si5 54_466 . 90_466 175.2(12)
Si5 Na12 Si5 54_466 . 95_466 58.7(6)
Si5 Na12 Al5 54_466 . 52_466 119.8(10)
Si5 Na12 Al5 54_466 . 54_466 0.0(5)
Si5 Na12 Al5 54_466 . 59_466 119.8(10)
Si5 Na12 Al5 54_466 . 88_466 61.2(6)
Si5 Na12 Al5 54_466 . 90_466 175.2(12)
Si5 Na12 Al5 54_466 . 95_466 58.7(6)
Si5 Na12 Ow12 54_466 . 61_456 87.7(11)
Si5 Na12 Si5 59_466 . 88_466 175.2(12)
Si5 Na12 Si5 59_466 . 90_466 58.7(6)
Si5 Na12 Si5 59_466 . 95_466 61.2(6)
Si5 Na12 Al5 59_466 . 52_466 119.8(10)
Si5 Na12 Al5 59_466 . 54_466 119.8(10)
Si5 Na12 Al5 59_466 . 59_466 0.0(5)
Si5 Na12 Al5 59_466 . 88_466 175.2(12)
Si5 Na12 Al5 59_466 . 90_466 58.7(6)
Si5 Na12 Al5 59_466 . 95_466 61.2(6)
Si5 Na12 Ow12 59_466 . 61_456 87.7(11)
Si5 Na12 Si5 88_466 . 90_466 119.8(10)
Si5 Na12 Si5 88_466 . 95_466 119.8(10)
Si5 Na12 Al5 88_466 . 52_466 58.7(6)
Si5 Na12 Al5 88_466 . 54_466 61.2(6)
Si5 Na12 Al5 88_466 . 59_466 175.2(12)
Si5 Na12 Al5 88_466 . 88_466 0.0(5)
Si5 Na12 Al5 88_466 . 90_466 119.8(10)
Si5 Na12 Al5 88_466 . 95_466 119.8(10)
Si5 Na12 Ow12 88_466 . 61_456 87.7(11)
Si5 Na12 Si5 90_466 . 95_466 119.8(10)
Si5 Na12 Al5 90_466 . 52_466 61.2(6)
Si5 Na12 Al5 90_466 . 54_466 175.2(12)
Si5 Na12 Al5 90_466 . 59_466 58.7(6)
Si5 Na12 Al5 90_466 . 88_466 119.8(10)
Si5 Na12 Al5 90_466 . 90_466 0.0(5)
Si5 Na12 Al5 90_466 . 95_466 119.8(10)
Si5 Na12 Ow12 90_466 . 61_456 87.7(11)
Si5 Na12 Al5 95_466 . 52_466 175.2(12)
Si5 Na12 Al5 95_466 . 54_466 58.7(6)
Si5 Na12 Al5 95_466 . 59_466 61.2(6)
Si5 Na12 Al5 95_466 . 88_466 119.8(10)
Si5 Na12 Al5 95_466 . 90_466 119.8(10)
Si5 Na12 Al5 95_466 . 95_466 0.0(5)
Si5 Na12 Ow12 95_466 . 61_456 87.7(11)
Al5 Na12 Al5 52_466 . 54_466 119.8(10)
Al5 Na12 Al5 52_466 . 59_466 119.8(10)
Al5 Na12 Al5 52_466 . 88_466 58.7(6)
Al5 Na12 Al5 52_466 . 90_466 61.2(6)
Al5 Na12 Al5 52_466 . 95_466 175.2(12)
Al5 Na12 Ow12 52_466 . 61_456 87.7(11)
Al5 Na12 Al5 54_466 . 59_466 119.8(10)
Al5 Na12 Al5 54_466 . 88_466 61.2(6)
Al5 Na12 Al5 54_466 . 90_466 175.2(12)
Al5 Na12 Al5 54_466 . 95_466 58.7(6)
Al5 Na12 Ow12 54_466 . 61_456 87.7(11)
Al5 Na12 Al5 59_466 . 88_466 175.2(12)
Al5 Na12 Al5 59_466 . 90_466 58.7(6)
Al5 Na12 Al5 59_466 . 95_466 61.2(6)
Al5 Na12 Ow12 59_466 . 61_456 87.7(11)
Al5 Na12 Al5 88_466 . 90_466 119.8(10)
Al5 Na12 Al5 88_466 . 95_466 119.8(10)
Al5 Na12 Ow12 88_466 . 61_456 87.7(11)
Al5 Na12 Al5 90_466 . 95_466 119.8(10)
Al5 Na12 Ow12 90_466 . 61_456 87.7(11)
Al5 Na12 Ow12 95_466 . 61_456 87.7(11)

loop_
_geom_bond_atom_site_label_1
_geom_bond_atom_site_label_2
_geom_bond_site_symmetry_1
_geom_bond_site_symmetry_2
_geom_bond_distance
Si1 Al1 . . 0
Si1 O1 . . 1.641(7)
Si1 O5 . 28_655 1.627(6)
Si1 O38 . . 1.640(6)
Si1 O32 . . 1.651(9)
Al1 O1 . . 1.641(7)
Al1 O5 . 28_655 1.627(6)
Al1 O38 . . 1.640(6)
Al1 O32 . . 1.651(9)
Si2 Al2 . . 0
Si2 O1 . . 1.645(7)
Si2 O2 . . 1.656(7)
Si2 O13 . 7_665 1.645(7)
Si2 O15 . 4_566 1.618(6)
Al2 O1 . . 1.645(7)
Al2 O2 . . 1.656(7)
Al2 O13 . 7_665 1.645(7)
Al2 O15 . 4_566 1.618(6)
Si3 Al3 . . 0
Si3 O2 . . 1.637(7)
Si3 O3 . . 1.625(6)
Si3 O14 . 7_665 1.611(7)
Si3 O39 . . 1.664(7)
Al3 O2 . . 1.637(7)
Al3 O3 . . 1.625(6)
Al3 O14 . 7_665 1.611(7)
Al3 O39 . . 1.664(7)
Si4 Al4 . . 0
Si4 O3 . . 1.651(4)
Si4 O4 . . 1.648(4)
Si4 O40 . . 1.647(4)
Si4 O33 . . 1.644(7)
Al4 O3 . . 1.651(4)
Al4 O4 . . 1.648(4)
Al4 O40 . . 1.647(4)
Al4 O33 . . 1.644(7)
Si5 Al5 . . 0
Si5 O4 . . 1.613(6)
Si5 O10 . . 1.624(7)
Si5 O29 . . 1.628(11)
Si5 O34 . . 1.643(9)
Si5 Na12 . 52_566 3.16(3)
Al5 Al5 . 26_556 2.995(7)
Al5 O4 . . 1.613(6)
Al5 O10 . . 1.624(7)
Al5 O29 . . 1.628(11)
Al5 O34 . . 1.643(9)
Al5 Na12 . 52_566 3.16(3)
Si6 Al6 . . 0
Si6 O5 . 49_544 1.603(7)
Si6 O6 . . 1.668(7)
Si6 O35 . 1_554 1.657(7)
Si6 O31 . . 1.618(11)
Al6 Al6 . 43_555 2.991(7)
Al6 O5 . 49_544 1.603(7)
Al6 O6 . . 1.668(7)
Al6 O35 . 1_554 1.657(7)
Al6 O31 . . 1.618(11)
Si7 Al7 . . 0
Si7 O6 . . 1.634(7)
Si7 O17 . 24_666 1.671(7)
Si7 O37 . . 1.654(6)
Al7 O6 . . 1.634(7)
Al7 O17 . 24_666 1.671(7)
Al7 O36 . 1_554 1.677(7)
Al7 O37 . . 1.654(6)
Si8 Al8 . . 0
Si8 O7 . . 1.642(6)
Si8 O8 . 43_555 1.635(5)
Si8 O20 . 67_666 1.640(6)
Si8 O27 . . 1.621(9)
Al8 O7 . . 1.642(6)
Al8 O8 . 43_555 1.635(5)
Al8 O20 . 67_666 1.640(6)
Al8 O27 . . 1.621(9)
Si9 Al9 . . 0
Si9 O9 . 43_555 1.617(7)
Si9 O11 . . 1.646(7)
Si9 O14 . 46_656 1.636(8)
Si9 O28 . 9_555 1.634(11)
Al9 O9 . 43_555 1.617(7)
Al9 O11 . . 1.646(7)
Al9 O14 . 46_656 1.636(8)
Al9 O28 . 9_555 1.634(11)
Si10 Al10 . . 0
Si10 O8 . 43_555 1.662(5)
Si10 O9 . 9_555 1.641(6)
Si10 O12 . 9_555 1.659(8)
Al10 O8 . 43_555 1.662(5)
Al10 O9 . 9_555 1.641(6)
Al10 O30 . . 1.682(10)
Al10 O12 . 9_555 1.659(8)
Si11 Al11 . . 0
Si11 O7 . 43_555 1.646(7)
Si11 O11 . 5_555 1.674(7)
Si11 O13 . 41_665 1.642(7)
Si11 O16 . 81_666 1.626(7)
Al11 O7 . 43_555 1.646(7)
Al11 O11 . 5_555 1.674(7)
Al11 O13 . 41_665 1.642(7)
Al11 O16 . 81_666 1.626(7)
Si12 Al12 . . 0
Si12 O23 . 58_656 1.657(7)
Si12 O26 . 24_666 1.621(8)
Si12 O24 . 58_656 1.660(7)
Si12 O25 . 24_666 1.655(9)
Al12 O23 . 58_656 1.657(7)
Al12 O26 . 24_666 1.621(8)
Al12 O24 . 58_656 1.660(7)
Al12 O25 . 24_666 1.655(9)
Si13 Al13 . . 0
Si13 O17 . 26_556 1.649(7)
Si13 O19 . 13_556 1.644(8)
Si13 O23 . 20_565 1.638(7)
Si13 O18 . . 1.621(7)
Al13 O17 . 26_556 1.649(7)
Al13 O19 . 13_556 1.644(8)
Al13 O23 . 20_565 1.638(7)
Al13 O18 . . 1.621(7)
Si14 Al14 . . 0
Si14 O16 . 20_565 1.630(6)
Si14 O21 . 35_655 1.643(7)
Si14 O22 . 14_666 1.625(6)
Si14 O26 . 8_656 1.641(7)
Al14 O16 . 20_565 1.630(6)
Al14 O21 . 35_655 1.643(7)
Al14 O22 . 14_666 1.625(6)
Al14 O26 . 8_656 1.641(7)
Al14 Na10 . 15_565 3.446(18)
Si15 Al15 . . 0
Si15 O20 . 4_566 1.663(6)
Si15 O20 . 66_644 1.663(6)
Si15 O21 . 73_655 1.647(7)
Si15 O21 . 43_555 1.647(7)
Al15 O20 . 4_566 1.663(6)
Al15 O20 . 66_644 1.663(6)
Al15 O21 . 73_655 1.647(7)
Al15 O21 . 43_555 1.647(7)
Si16 Al16 . . 0
Si16 O19 . 3_656 1.648(6)
Si16 O19 . 65_456 1.648(6)
Si16 O22 . 55_565 1.628(7)
Si16 O22 . 22_565 1.628(7)
Al16 O19 . 3_656 1.648(6)
Al16 O19 . 65_456 1.648(6)
Al16 O22 . 55_565 1.628(7)
Al16 O22 . 22_565 1.628(7)
N1 C1 . . 1.530(9)
N1 C3 . . 1.491(9)
N1 C3 . 5_555 1.491(9)
N1 C3 . 9_555 1.491(9)
N1 C5 . . 0.132(8)
N1 C6 . . 1.463(8)
N1 C6 . 5_555 1.463(8)
N1 C6 . 9_555 1.463(8)
N1 Ow14 . 14_666 1.25(2)
C1 C2 . . 1.534(9)
C1 C2 . 5_555 1.534(9)
C1 C2 . 9_555 1.534(9)
C1 N2 . . 0.131(8)
C1 C5 . . 1.398(8)
C1 C7 . . 1.537(8)
C1 C7 . 5_555 1.537(8)
C1 C7 . 9_555 1.537(8)
C1 Ow12 . 63_454 1.34(2)
C2 N2 . . 1.455(8)
C2 C7 . 9_555 0.415(8)
C2 Ow12 . 63_454 1.26(2)
C3 C4 . . 1.560(9)
C3 C5 . . 1.538(8)
C3 C6 . 5_555 0.411(8)
C4 Na13 . 69_445 2.64(2)
N2 C5 . . 1.529(6)
N2 C7 . . 1.491(6)
N2 C7 . 5_555 1.491(6)
N2 C7 . 9_555 1.491(6)
N2 Ow12 . 63_454 1.21(2)
C5 C6 . . 1.542(6)
C5 C6 . 5_555 1.542(6)
C5 C6 . 9_555 1.542(6)
C5 Ow14 . 14_666 1.38(2)
C6 Ow14 . 14_666 1.27(2)
C7 C8 . . 1.561(6)
C8 Na5 . 68_454 2.676(15)
N3 N3 . 62_666 0.827(11)
N3 C10 . . 1.486(11)
N3 C10 . 5_555 1.486(11)
N3 C10 . 9_555 1.486(11)
N3 C12 . . 1.529(11)
N3 C12 . 62_666 0.702(11)
C9 C10 . 72_666 1.165(11)
C9 C12 . . 1.566(11)
C9 Ow15 . 62_666 1.322(17)
C10 C11 . . 1.562(11)
C10 C12 . 62_666 1.427(11)
C11 Na11 . 15_565 2.42(3)
C12 Ow15 . 62_666 1.324(17)
N4 C13 . . 1.520663(15)
N4 C13 . 3_555 1.520663(15)
N4 C13 . 21_555 1.520663(15)
N4 C13 . 23_555 1.520663(15)
N4 C15 . . 1.570189(16)
N4 C15 . 3_555 1.570189(16)
N4 C15 . 21_555 1.570189(16)
N4 C15 . 23_555 1.570189(16)
C13 C14 . . 1.548487(17)
C13 Na2 . 2_565 2.492(11)
C14 C16 . 23_555 0.2874
C15 C16 . . 1.549359(17)
N5 C17 . . 1.520663(15)
N5 C17 . 2_565 1.520663(15)
N5 C17 . 3_555 1.520663(15)
N5 C17 . 4_565 1.520664(15)
N5 C17 . 21_555 1.520663(15)
N5 C17 . 22_565 1.520663(15)
N5 C17 . 23_555 1.520663(15)
N5 C17 . 24_565 1.520664(15)
N5 C19 . . 1.566408(16)
N5 C19 . 2_565 1.566408(16)
N5 C19 . 3_555 1.566409(16)
N5 C19 . 4_565 1.566409(16)
N5 C19 . 21_555 1.566408(16)
N5 C19 . 22_565 1.566408(16)
N5 C19 . 23_555 1.566409(16)
N5 C19 . 24_565 1.566409(16)
C17 C18 . . 1.548487(17)
C17 C19 . 3_555 0.0563
C17 Na4 . 5_555 2.459(12)
C18 C18 . 2_565 0.2858
C18 C19 . 3_555 1.499183(16)
C18 C20 . 3_555 0.0572
C18 C20 . 4_565 0.2919
C19 C20 . . 1.548841(17)
C19 Na4 . 5_555 2.488(12)
C20 C20 . 2_565 0.2867
Na1 Ow1 . . 0
Na1 Na2 . 1_556 2.894(16)
Na2 Ow2 . . 0
Na3 Ow3 . . 0
Na3 Na4 . 2_655 2.84(3)
Na4 Ow4 . . 0
Na5 Ow24 . 68_564 2.282(18)
Na6 Na6 . 14_665 2.962(11)
Na6 Ow8 . . 0
Na6 Ow18 . 53_454 2.40(3)
Na10 Ow10 . . 0
Na10 Na11 . 52_566 3.22(3)
Na13 Na13 . 24_666 3.90(3)
Na13 Ow13 . . 0
Na7 Na7 . 27_565 3.025(8)
Na7 Ow16 . . 0
Na7 Na8 . 16_655 3.096(15)
Na7 Ow20 . 13_556 2.34(2)
Na7 Ow20 . 40_566 1.57(2)
Na12 Ow12 . 61_456 2.30(4)
